data_7247094
loop_
_publ_author_name
'Tao, Sheng'
'Wang, Yang'
'Pan, Qianxiu'
'Zhao, Jixing'
'Bu, Qingqing'
'Chen, Fei'
'Liu, Jichang'
'Dai, Bin'
'Wei, Donghui'
'Liu, Ning'

_publ_section_title
;
 Aqueous hydroboration of alkynes via nonclassical generation of
 N-heterocyclic carbenes
;
_journal_issue 17
_journal_name_full 'Green Chemistry'
_journal_page_first 6704
_journal_page_last 6716
_journal_paper_doi 10.1039/D3GC01232H
_journal_volume 25
_journal_year 2023
_chemical_formula_moiety 'C27 H39 B2 N3 O4'
_chemical_formula_sum 'C27 H39 B2 N3 O4'
_chemical_formula_weight 491.23
_space_group_crystal_system triclinic
_space_group_IT_number 2
_space_group_name_Hall '-P 1'
_space_group_name_H-M_alt 'P -1'
_atom_sites_solution_hydrogens geom
_atom_sites_solution_primary dual
_audit_creation_date 2022-05-07
_audit_creation_method
;
Olex2 1.2
(compiled 2018.05.29 svn.r3508 for OlexSys, GUI svn.r5506)
;
_audit_update_record
;
2022-05-09 deposited with the CCDC.	2023-07-20 downloaded from the CCDC.
;
_cell_angle_alpha 88.955(2)
_cell_angle_beta 88.529(2)
_cell_angle_gamma 76.813(3)
_cell_formula_units_Z 8
_cell_length_a 11.5388(5)
_cell_length_b 15.2170(7)
_cell_length_c 31.3898(14)
_cell_measurement_reflns_used 9849
_cell_measurement_temperature 173(2)
_cell_measurement_theta_max 71.84
_cell_measurement_theta_min 3.28
_cell_volume 5364.1(4)
_computing_cell_refinement 'SAINT V8.38A (?, 2016)'
_computing_data_reduction 'SAINT V8.38A (?, 2016)'
_computing_molecular_graphics 'Olex2 (Dolomanov et al., 2009)'
_computing_publication_material 'Olex2 (Dolomanov et al., 2009)'
_computing_structure_refinement 'ShelXL (Sheldrick, 2015)'
_computing_structure_solution 'ShelXT (Sheldrick, 2015)'
_diffrn_ambient_temperature 173.0
_diffrn_measured_fraction_theta_full 0.992
_diffrn_measured_fraction_theta_max 0.978
_diffrn_measurement_device_type 'Bruker D8 Venture'
_diffrn_measurement_method '\f and \w scans'
_diffrn_radiation_monochromator graphite
_diffrn_radiation_type CuK\a
_diffrn_radiation_wavelength 1.54178
_diffrn_reflns_av_R_equivalents 0.0851
_diffrn_reflns_av_unetI/netI 0.0707
_diffrn_reflns_Laue_measured_fraction_full 0.992
_diffrn_reflns_Laue_measured_fraction_max 0.978
_diffrn_reflns_limit_h_max 14
_diffrn_reflns_limit_h_min -14
_diffrn_reflns_limit_k_max 18
_diffrn_reflns_limit_k_min -18
_diffrn_reflns_limit_l_max 38
_diffrn_reflns_limit_l_min 0
_diffrn_reflns_number 21455
_diffrn_reflns_point_group_measured_fraction_full 0.992
_diffrn_reflns_point_group_measured_fraction_max 0.978
_diffrn_reflns_theta_full 67.679
_diffrn_reflns_theta_max 72.493
_diffrn_reflns_theta_min 2.816
_diffrn_standards_number 0
_exptl_absorpt_coefficient_mu 0.637
_exptl_absorpt_correction_T_max 0.7536
_exptl_absorpt_correction_T_min 0.5436
_exptl_absorpt_correction_type multi-scan
_exptl_absorpt_process_details
;
 TWINABS-2012/1 (Bruker,2012) was used for absorption correction.

Final HKLF 4 output contains 146677 reflections, Rint = 0.1155
 (51190 with I > 3sig(I), Rint = 0.0851)
;
_exptl_crystal_colour yellow
_exptl_crystal_density_diffrn 1.217
_exptl_crystal_description BLOCK
_exptl_crystal_F_000 2112
_exptl_crystal_size_max 0.28
_exptl_crystal_size_mid 0.22
_exptl_crystal_size_min 0.18
_refine_diff_density_max 0.460
_refine_diff_density_min -0.342
_refine_diff_density_rms 0.093
_refine_ls_extinction_coef 0.0026(2)
_refine_ls_extinction_expression Fc^*^=kFc[1+0.001xFc^2^\l^3^/sin(2\q)]^-1/4^
_refine_ls_extinction_method 'SHELXL-2018/3 (Sheldrick 2018)'
_refine_ls_goodness_of_fit_ref 1.101
_refine_ls_hydrogen_treatment constr
_refine_ls_matrix_type full
_refine_ls_number_parameters 1355
_refine_ls_number_reflns 21455
_refine_ls_number_restraints 70
_refine_ls_restrained_S_all 1.100
_refine_ls_R_factor_all 0.1375
_refine_ls_R_factor_gt 0.0966
_refine_ls_shift/su_max 0.000
_refine_ls_shift/su_mean 0.000
_refine_ls_structure_factor_coef Fsqd
_refine_ls_weighting_details 'w=1/[\s^2^(Fo^2^)+(0.1498P)^2^+4.2067P] where P=(Fo^2^+2Fc^2^)/3'
_refine_ls_weighting_scheme calc
_refine_ls_wR_factor_gt 0.2478
_refine_ls_wR_factor_ref 0.2946
_reflns_Friedel_coverage 0.000
_reflns_number_gt 14189
_reflns_number_total 21455
_reflns_threshold_expression 'I > 2\s(I)'
_cod_data_source_file d3gc01232h2.cif
_cod_data_source_block 20220506_ts3_0m_5
_cod_depositor_comments 'Adding full bibliography for 7247094.cif.'
_cod_database_code 7247094
_shelx_shelxl_version_number 2018/3
_shelx_space_group_comment
;
The symmetry employed for this shelxl refinement is uniquely defined
by the following loop, which should always be used as a source of
symmetry information in preference to the above space-group names.
They are only intended as comments.
;
_shelx_estimated_absorpt_t_max 0.894
_shelx_estimated_absorpt_t_min 0.842
_olex2_refinement_description
;
1. Twinned data refinement
 Scales: 0.5332(19)
 0.4668(19)
2. Fixed Uiso
 At 1.2 times of:
  All C(H) groups, All C(H,H) groups, All C(H,H,H,H) groups
 At 1.5 times of:
  All C(H,H,H) groups
3. Restrained distances
 C26A-C27A = C27-C26 = C26A-C25 = C26-C25
 1.53 with sigma of 0.01
4. Uiso/Uaniso restraints and constraints
C25 \\sim C26 \\sim C26A \\sim C27 \\sim C27A: within 3.8A with sigma of 0.01
and sigma for terminal atoms of 0.02
Uanis(C27) \\sim Ueq: with sigma of 0.005 and sigma for terminal atoms of 0.01
5. Others
 Sof(H25C)=Sof(H25D)=Sof(C26A)=Sof(H26C)=Sof(H26D)=Sof(C27A)=Sof(H27D)=
 Sof(H27E)=Sof(H27F)=1-FVAR(1)
 Sof(H25A)=Sof(H25B)=Sof(C26)=Sof(H26A)=Sof(H26B)=Sof(C27)=Sof(H27A)=Sof(H27B)=
 Sof(H27C)=FVAR(1)
6.a Secondary CH2 refined with riding coordinates:
 C25(H25A,H25B), C25(H25C,H25D), C26(H26A,H26B), C26A(H26C,H26D), C79(H79A,
 H79B), C80(H80A,H80B), C106(H10D,H10E), C107(H10F,H10G), C52(H52A,H52B),
 C53(H53A,H53B)
6.b Aromatic/amide H refined with riding coordinates:
 C14(H14), C15(H15), C16(H16), C17(H17), C21(H21), C22(H22), C23(H23),
 C24(H24), C68(H68), C69(H69), C70(H70), C71(H71), C75(H75), C76(H76), C77(H77),
  C78(H78), C95(H95), C96(H96), C97(H97), C98(H98), C102(H102), C103(H103),
 C104(H104), C105(H105), C41(H41), C42(H42), C43(H43), C44(H44), C48(H48),
 C49(H49), C50(H50), C51(H51)
6.c Idealised Me refined as rotating group:
 C2(H2A,H2B,H2C), C3(H3A,H3B,H3C), C5(H5A,H5B,H5C), C6(H6A,H6B,H6C), C9(H9A,
 H9B,H9C), C10(H10A,H10B,H10C), C12(H12A,H12B,H12C), C13(H13A,H13B,H13C),
 C27(H27A,H27B,H27C), C27A(H27D,H27E,H27F), C56(H56A,H56B,H56C), C57(H57A,H57B,
 H57C), C59(H59A,H59B,H59C), C60(H60A,H60B,H60C), C63(H63A,H63B,H63C), C64(H64A,
 H64B,H64C), C66(H66A,H66B,H66C), C67(H67A,H67B,H67C), C81(H81A,H81B,H81C),
 C83(H83A,H83B,H83C), C84(H84A,H84B,H84C), C86(H86A,H86B,H86C), C87(H87A,H87B,
 H87C), C90(H90A,H90B,H90C), C91(H91A,H91B,H91C), C93(H93A,H93B,H93C), C94(H94A,
 H94B,H94C), C108(H10H,H10I,H10J), C29(H29A,H29B,H29C), C30(H30A,H30B,H30C),
 C32(H32A,H32B,H32C), C33(H33A,H33B,H33C), C36(H36A,H36B,H36C), C37(H37A,H37B,
 H37C), C39(H39A,H39B,H39C), C40(H40A,H40B,H40C), C54(H54A,H54B,H54C)
;
_olex2_submission_special_instructions 'No special instructions were received'

loop_
_space_group_symop_operation_xyz
'x, y, z'
'-x, -y, -z'

loop_
_atom_site_label
_atom_site_type_symbol
_atom_site_fract_x
_atom_site_fract_y
_atom_site_fract_z
_atom_site_U_iso_or_equiv
_atom_site_adp_type
_atom_site_occupancy
_atom_site_site_symmetry_order
_atom_site_calc_flag
_atom_site_refinement_flags_posn
_atom_site_refinement_flags_adp
_atom_site_refinement_flags_occupancy
_atom_site_disorder_assembly
_atom_site_disorder_group
B1 B 0.7412(6) 0.3016(4) 0.6156(2) 0.0473(14) Uani 1 1 d . . . . .
B2 B 0.6605(7) 0.1491(5) 0.6156(2) 0.0521(15) Uani 1 1 d . . . . .
C1 C 0.8196(6) 0.3325(4) 0.6807(2) 0.0563(14) Uani 1 1 d . . . . .
C2 C 0.7532(7) 0.2946(6) 0.7170(2) 0.0719(19) Uani 1 1 d . . . . .
H2A H 0.687189 0.342307 0.727540 0.108 Uiso 1 1 calc GR . . . .
H2B H 0.808050 0.272799 0.740176 0.108 Uiso 1 1 calc GR . . . .
H2C H 0.721939 0.244640 0.706383 0.108 Uiso 1 1 calc GR . . . .
C3 C 0.8673(8) 0.4105(5) 0.6965(3) 0.0715(19) Uani 1 1 d . . . . .
H3A H 0.904303 0.437131 0.672581 0.107 Uiso 1 1 calc GR . . . .
H3B H 0.926632 0.388652 0.718270 0.107 Uiso 1 1 calc GR . . . .
H3C H 0.801669 0.456256 0.708738 0.107 Uiso 1 1 calc GR . . . .
C4 C 0.9152(6) 0.2572(4) 0.6568(2) 0.0576(15) Uani 1 1 d . . . . .
C5 C 0.9629(7) 0.1740(5) 0.6839(3) 0.0701(19) Uani 1 1 d . . . . .
H5A H 0.897151 0.146615 0.693024 0.105 Uiso 1 1 calc GR . . . .
H5B H 1.001124 0.191080 0.708963 0.105 Uiso 1 1 calc GR . . . .
H5C H 1.021355 0.130385 0.667141 0.105 Uiso 1 1 calc GR . . . .
C6 C 1.0182(7) 0.2902(6) 0.6377(3) 0.0697(19) Uani 1 1 d . . . . .
H6A H 1.065302 0.243800 0.619003 0.105 Uiso 1 1 calc GR . . . .
H6B H 1.068303 0.302753 0.660491 0.105 Uiso 1 1 calc GR . . . .
H6C H 0.988353 0.345494 0.621066 0.105 Uiso 1 1 calc GR . . . .
C7 C 0.6282(6) 0.2545(4) 0.60423(19) 0.0492(13) Uani 1 1 d . . . . .
C8 C 0.6867(7) 0.0198(4) 0.6549(2) 0.0578(15) Uani 1 1 d . . . . .
C9 C 0.5638(7) -0.0007(5) 0.6644(3) 0.0712(19) Uani 1 1 d . . . . .
H9A H 0.531827 0.026788 0.691512 0.107 Uiso 1 1 calc GR . . . .
H9B H 0.572012 -0.066181 0.666386 0.107 Uiso 1 1 calc GR . . . .
H9C H 0.509505 0.024238 0.641488 0.107 Uiso 1 1 calc GR . . . .
C10 C 0.7741(8) -0.0224(5) 0.6894(3) 0.073(2) Uani 1 1 d . . . . .
H10A H 0.848756 -0.002645 0.685108 0.109 Uiso 1 1 calc GR . . . .
H10B H 0.790097 -0.088331 0.687789 0.109 Uiso 1 1 calc GR . . . .
H10C H 0.739591 -0.003197 0.717528 0.109 Uiso 1 1 calc GR . . . .
C11 C 0.7328(6) -0.0006(4) 0.6085(2) 0.0552(14) Uani 1 1 d . . . . .
C12 C 0.6889(7) -0.0761(4) 0.5879(3) 0.0681(18) Uani 1 1 d . . . . .
H12A H 0.601687 -0.060930 0.587868 0.102 Uiso 1 1 calc GR . . . .
H12B H 0.716843 -0.132436 0.604009 0.102 Uiso 1 1 calc GR . . . .
H12C H 0.719886 -0.083731 0.558509 0.102 Uiso 1 1 calc GR . . . .
C13 C 0.8672(7) -0.0168(5) 0.6039(3) 0.0657(17) Uani 1 1 d . . . . .
H13A H 0.890839 -0.026335 0.573829 0.099 Uiso 1 1 calc GR . . . .
H13B H 0.904298 -0.070417 0.620636 0.099 Uiso 1 1 calc GR . . . .
H13C H 0.893240 0.035736 0.614260 0.099 Uiso 1 1 calc GR . . . .
C14 C 0.8137(6) 0.4125(4) 0.5588(2) 0.0543(14) Uani 1 1 d . . . . .
H14 H 0.864468 0.428237 0.579288 0.065 Uiso 1 1 calc R . . . .
C15 C 0.8082(7) 0.4512(5) 0.5195(2) 0.0596(16) Uani 1 1 d . . . . .
H15 H 0.855627 0.493036 0.512262 0.072 Uiso 1 1 calc R . . . .
C16 C 0.7323(6) 0.4291(4) 0.4897(2) 0.0554(15) Uani 1 1 d . . . . .
H16 H 0.727160 0.456636 0.462230 0.066 Uiso 1 1 calc R . . . .
C17 C 0.6651(6) 0.3679(4) 0.49986(19) 0.0508(13) Uani 1 1 d . . . . .
H17 H 0.613527 0.352016 0.479724 0.061 Uiso 1 1 calc R . . . .
C18 C 0.6748(5) 0.3294(4) 0.54105(19) 0.0468(12) Uani 1 1 d . . . . .
C19 C 0.4901(6) 0.2785(4) 0.5483(2) 0.0518(14) Uani 1 1 d . . . . .
C20 C 0.4260(6) 0.3020(4) 0.5869(2) 0.0530(14) Uani 1 1 d . . . . .
C21 C 0.3024(6) 0.3246(4) 0.5866(2) 0.0587(15) Uani 1 1 d . . . . .
H21 H 0.256980 0.340602 0.612097 0.070 Uiso 1 1 calc R . . . .
C22 C 0.2468(6) 0.3232(4) 0.5477(3) 0.0644(18) Uani 1 1 d . . . . .
H22 H 0.162332 0.339852 0.546767 0.077 Uiso 1 1 calc R . . . .
C23 C 0.3111(6) 0.2983(5) 0.5107(2) 0.0603(16) Uani 1 1 d . . . . .
H23 H 0.269938 0.296293 0.485017 0.072 Uiso 1 1 calc R . . . .
C24 C 0.4361(6) 0.2758(4) 0.5098(2) 0.0583(15) Uani 1 1 d . . . . .
H24 H 0.480925 0.259625 0.484150 0.070 Uiso 1 1 calc R . . . .
C25 C 0.4678(7) 0.3264(5) 0.6624(2) 0.0689(17) Uani 1 1 d D U . . .
H25A H 0.391418 0.371585 0.659958 0.083 Uiso 0.710(12) 1 calc R . P A 1
H25B H 0.526547 0.359525 0.672166 0.083 Uiso 0.710(12) 1 calc R . P A 1
H25C H 0.410598 0.385771 0.663181 0.083 Uiso 0.290(12) 1 calc R . P A 2
H25D H 0.536423 0.327491 0.680510 0.083 Uiso 0.290(12) 1 calc R . P A 2
C26 C 0.4502(8) 0.2642(7) 0.6988(3) 0.063(2) Uani 0.710(12) 1 d D U P A 1
H26A H 0.435229 0.298347 0.725687 0.076 Uiso 0.710(12) 1 calc R . P A 1
H26B H 0.522774 0.215500 0.702028 0.076 Uiso 0.710(12) 1 calc R . P A 1
C26A C 0.408(2) 0.2474(13) 0.6747(8) 0.074(4) Uani 0.290(12) 1 d D U P A 2
H26C H 0.358706 0.238243 0.650471 0.089 Uiso 0.290(12) 1 calc R . P A 2
H26D H 0.471743 0.191949 0.677543 0.089 Uiso 0.290(12) 1 calc R . P A 2
C27 C 0.3447(10) 0.2239(8) 0.6895(4) 0.075(3) Uani 0.710(12) 1 d D U P A 1
H27A H 0.357786 0.193550 0.661937 0.112 Uiso 0.710(12) 1 calc GR . P A 1
H27B H 0.272026 0.272019 0.688613 0.112 Uiso 0.710(12) 1 calc GR . P A 1
H27C H 0.336193 0.180060 0.711958 0.112 Uiso 0.710(12) 1 calc GR . P A 1
C27A C 0.329(2) 0.255(2) 0.7152(8) 0.073(5) Uani 0.290(12) 1 d D U P A 2
H27D H 0.296140 0.201555 0.718441 0.109 Uiso 0.290(12) 1 calc GR . P A 2
H27E H 0.263818 0.309103 0.713013 0.109 Uiso 0.290(12) 1 calc GR . P A 2
H27F H 0.376818 0.260375 0.740016 0.109 Uiso 0.290(12) 1 calc GR . P A 2
N1 N 0.7478(4) 0.3515(3) 0.56949(16) 0.0463(10) Uani 1 1 d . . . . .
N2 N 0.6150(4) 0.2667(3) 0.55711(16) 0.0463(10) Uani 1 1 d . . . . .
N3 N 0.5041(5) 0.2987(3) 0.61954(17) 0.0521(11) Uani 1 1 d . . . . .
O1 O 0.7343(4) 0.3673(3) 0.64806(14) 0.0551(10) Uani 1 1 d . . . . .
O2 O 0.8472(4) 0.2309(3) 0.62321(14) 0.0543(10) Uani 1 1 d . . . . .
O3 O 0.6697(4) 0.1176(3) 0.65678(14) 0.0548(10) Uani 1 1 d . . . . .
O4 O 0.6842(4) 0.0832(3) 0.58619(13) 0.0522(10) Uani 1 1 d . . . . .
B5 B 0.8694(6) 0.7455(4) 0.1009(2) 0.0431(13) Uani 1 1 d . . . . .
B6 B 0.6374(6) 0.7591(4) 0.1181(2) 0.0434(13) Uani 1 1 d . . . . .
C55 C 0.8975(5) 0.8810(4) 0.1281(2) 0.0499(13) Uani 1 1 d . . . . .
C56 C 0.9831(6) 0.9193(4) 0.0996(2) 0.0588(15) Uani 1 1 d . . . . .
H56A H 1.033032 0.870685 0.082867 0.088 Uiso 1 1 calc GR . . . .
H56B H 1.033596 0.946991 0.117227 0.088 Uiso 1 1 calc GR . . . .
H56C H 0.937592 0.965078 0.080308 0.088 Uiso 1 1 calc GR . . . .
C57 C 0.8186(6) 0.9587(4) 0.1527(2) 0.0585(15) Uani 1 1 d . . . . .
H57A H 0.779498 1.005488 0.132647 0.088 Uiso 1 1 calc GR . . . .
H57B H 0.867475 0.984189 0.171999 0.088 Uiso 1 1 calc GR . . . .
H57C H 0.758050 0.936245 0.169381 0.088 Uiso 1 1 calc GR . . . .
C58 C 0.9607(5) 0.8001(4) 0.1568(2) 0.0482(13) Uani 1 1 d . . . . .
C59 C 1.0882(6) 0.8004(5) 0.1678(2) 0.0593(15) Uani 1 1 d . . . . .
H59A H 1.119565 0.749171 0.186880 0.089 Uiso 1 1 calc GR . . . .
H59B H 1.089855 0.856821 0.182080 0.089 Uiso 1 1 calc GR . . . .
H59C H 1.137412 0.795219 0.141679 0.089 Uiso 1 1 calc GR . . . .
C60 C 0.8910(6) 0.7894(4) 0.1982(2) 0.0544(14) Uani 1 1 d . . . . .
H60A H 0.808446 0.789563 0.191519 0.082 Uiso 1 1 calc GR . . . .
H60B H 0.892307 0.839550 0.217163 0.082 Uiso 1 1 calc GR . . . .
H60C H 0.927862 0.732191 0.212257 0.082 Uiso 1 1 calc GR . . . .
C61 C 0.7564(5) 0.6934(4) 0.10130(18) 0.0434(11) Uani 1 1 d . . . . .
C62 C 0.4650(5) 0.8676(4) 0.11640(19) 0.0488(13) Uani 1 1 d . . . . .
C63 C 0.3403(6) 0.8699(5) 0.1021(2) 0.0579(15) Uani 1 1 d . . . . .
H63A H 0.331209 0.892902 0.072713 0.087 Uiso 1 1 calc GR . . . .
H63B H 0.282614 0.909541 0.120783 0.087 Uiso 1 1 calc GR . . . .
H63C H 0.326146 0.808811 0.103503 0.087 Uiso 1 1 calc GR . . . .
C64 C 0.4969(6) 0.9568(4) 0.1053(2) 0.0558(14) Uani 1 1 d . . . . .
H64A H 0.575368 0.956862 0.116434 0.084 Uiso 1 1 calc GR . . . .
H64B H 0.437193 1.006360 0.117918 0.084 Uiso 1 1 calc GR . . . .
H64C H 0.498609 0.964832 0.074212 0.084 Uiso 1 1 calc GR . . . .
C65 C 0.4914(5) 0.8344(4) 0.1629(2) 0.0495(13) Uani 1 1 d . . . . .
C66 C 0.4182(6) 0.7677(5) 0.1787(2) 0.0652(17) Uani 1 1 d . . . . .
H66A H 0.421722 0.721139 0.157231 0.098 Uiso 1 1 calc GR . . . .
H66B H 0.335265 0.799881 0.183534 0.098 Uiso 1 1 calc GR . . . .
H66C H 0.450750 0.739311 0.205428 0.098 Uiso 1 1 calc GR . . . .
C67 C 0.4816(7) 0.9097(5) 0.1954(2) 0.0645(17) Uani 1 1 d . . . . .
H67A H 0.499890 0.883057 0.223826 0.097 Uiso 1 1 calc GR . . . .
H67B H 0.400509 0.947454 0.195724 0.097 Uiso 1 1 calc GR . . . .
H67C H 0.538176 0.946801 0.187565 0.097 Uiso 1 1 calc GR . . . .
C68 C 1.0289(6) 0.7149(4) 0.0356(2) 0.0542(14) Uani 1 1 d . . . . .
H68 H 1.081653 0.741853 0.050869 0.065 Uiso 1 1 calc R . . . .
C69 C 1.0624(6) 0.6815(4) -0.0033(2) 0.0551(14) Uani 1 1 d . . . . .
H69 H 1.138747 0.682679 -0.015031 0.066 Uiso 1 1 calc R . . . .
C70 C 0.9827(6) 0.6449(5) -0.0262(2) 0.0569(15) Uani 1 1 d . . . . .
H70 H 1.004359 0.623138 -0.054174 0.068 Uiso 1 1 calc R . . . .
C71 C 0.8724(6) 0.6398(4) -0.00885(19) 0.0489(13) Uani 1 1 d . . . . .
H71 H 0.817434 0.615276 -0.024151 0.059 Uiso 1 1 calc R . . . .
C72 C 0.8471(5) 0.6727(4) 0.03241(19) 0.0463(12) Uani 1 1 d . . . . .
C73 C 0.7024(5) 0.5876(4) 0.05585(19) 0.0448(12) Uani 1 1 d . . . . .
C74 C 0.7319(5) 0.5453(4) 0.09594(19) 0.0465(12) Uani 1 1 d . . . . .
C75 C 0.7112(6) 0.4601(4) 0.1030(2) 0.0552(14) Uani 1 1 d . . . . .
H75 H 0.731949 0.428879 0.129154 0.066 Uiso 1 1 calc R . . . .
C76 C 0.6591(6) 0.4209(4) 0.0707(2) 0.0572(15) Uani 1 1 d . . . . .
H76 H 0.643930 0.362695 0.075492 0.069 Uiso 1 1 calc R . . . .
C77 C 0.6290(6) 0.4646(5) 0.0321(2) 0.0569(15) Uani 1 1 d . . . . .
H77 H 0.592294 0.436782 0.010991 0.068 Uiso 1 1 calc R . . . .
C78 C 0.6526(5) 0.5500(4) 0.0240(2) 0.0507(13) Uani 1 1 d . . . . .
H78 H 0.634553 0.580295 -0.002579 0.061 Uiso 1 1 calc R . . . .
C79 C 0.8173(6) 0.5760(4) 0.16412(19) 0.0512(13) Uani 1 1 d . . . . .
H79A H 0.864221 0.618588 0.173760 0.061 Uiso 1 1 calc R . . . .
H79B H 0.870626 0.515042 0.163966 0.061 Uiso 1 1 calc R . . . .
C80 C 0.7178(7) 0.5760(5) 0.1963(2) 0.0680(18) Uani 1 1 d . . . . .
H80A H 0.663332 0.540394 0.185359 0.082 Uiso 1 1 calc R . . . .
H80B H 0.671603 0.638620 0.200676 0.082 Uiso 1 1 calc R . . . .
C81 C 0.7675(11) 0.5355(8) 0.2390(3) 0.110(4) Uani 1 1 d . . . . .
H81A H 0.813787 0.473667 0.234609 0.165 Uiso 1 1 calc GR . . . .
H81B H 0.701531 0.534736 0.259163 0.165 Uiso 1 1 calc GR . . . .
H81C H 0.818922 0.572109 0.250363 0.165 Uiso 1 1 calc GR . . . .
N7 N 0.9218(4) 0.7113(3) 0.05376(15) 0.0449(10) Uani 1 1 d . . . . .
N8 N 0.7432(4) 0.6712(3) 0.05573(15) 0.0437(10) Uani 1 1 d . . . . .
N9 N 0.7814(5) 0.6002(3) 0.12091(16) 0.0478(11) Uani 1 1 d . . . . .
O9 O 0.8236(3) 0.8419(2) 0.10282(13) 0.0462(9) Uani 1 1 d . . . . .
O10 O 0.9633(3) 0.7230(3) 0.13085(13) 0.0474(9) Uani 1 1 d . . . . .
O11 O 0.5477(3) 0.7984(3) 0.09137(12) 0.0468(9) Uani 1 1 d . . . . .
O12 O 0.6160(3) 0.7835(3) 0.15987(13) 0.0468(9) Uani 1 1 d . . . . .
B7 B 0.2417(6) 0.1916(4) 0.1138(2) 0.0466(14) Uani 1 1 d . . . . .
B8 B 0.3221(6) 0.3432(4) 0.1150(2) 0.0485(14) Uani 1 1 d . . . . .
C82 C 0.0631(6) 0.2327(4) 0.1540(2) 0.0539(14) Uani 1 1 d . . . . .
C83 C 0.0056(7) 0.3161(5) 0.1797(2) 0.0651(17) Uani 1 1 d . . . . .
H83A H 0.067572 0.345160 0.189472 0.098 Uiso 1 1 calc GR . . . .
H83B H -0.037844 0.298293 0.204361 0.098 Uiso 1 1 calc GR . . . .
H83C H -0.049695 0.358562 0.161693 0.098 Uiso 1 1 calc GR . . . .
C84 C -0.0366(6) 0.1970(5) 0.1338(2) 0.0647(17) Uani 1 1 d . . . . .
H84A H -0.081703 0.243292 0.114645 0.097 Uiso 1 1 calc GR . . . .
H84B H -0.090049 0.182455 0.156238 0.097 Uiso 1 1 calc GR . . . .
H84C H -0.001775 0.142602 0.117557 0.097 Uiso 1 1 calc GR . . . .
C85 C 0.1548(5) 0.1602(4) 0.17891(19) 0.0509(13) Uani 1 1 d . . . . .
C86 C 0.2151(6) 0.1989(5) 0.2139(2) 0.0643(17) Uani 1 1 d . . . . .
H86A H 0.282186 0.152491 0.224375 0.096 Uiso 1 1 calc GR . . . .
H86B H 0.157948 0.218678 0.237330 0.096 Uiso 1 1 calc GR . . . .
H86C H 0.244398 0.250482 0.202628 0.096 Uiso 1 1 calc GR . . . .
C87 C 0.1066(7) 0.0813(5) 0.1964(2) 0.0653(17) Uani 1 1 d . . . . .
H87A H 0.080621 0.049772 0.172792 0.098 Uiso 1 1 calc GR . . . .
H87B H 0.038854 0.103954 0.215807 0.098 Uiso 1 1 calc GR . . . .
H87C H 0.169226 0.039538 0.211896 0.098 Uiso 1 1 calc GR . . . .
C88 C 0.3578(5) 0.2390(4) 0.10342(19) 0.0454(12) Uani 1 1 d . . . . .
C89 C 0.2923(6) 0.4704(4) 0.1545(2) 0.0569(15) Uani 1 1 d . . . . .
C90 C 0.2002(8) 0.5095(5) 0.1893(2) 0.0703(19) Uani 1 1 d . . . . .
H90A H 0.127089 0.488496 0.185203 0.105 Uiso 1 1 calc GR . . . .
H90B H 0.182469 0.575542 0.187637 0.105 Uiso 1 1 calc GR . . . .
H90C H 0.232271 0.489293 0.217344 0.105 Uiso 1 1 calc GR . . . .
C91 C 0.4128(8) 0.4901(6) 0.1640(3) 0.077(2) Uani 1 1 d . . . . .
H91A H 0.440096 0.462861 0.191589 0.116 Uiso 1 1 calc GR . . . .
H91B H 0.405024 0.555547 0.165048 0.116 Uiso 1 1 calc GR . . . .
H91C H 0.470762 0.464606 0.141613 0.116 Uiso 1 1 calc GR . . . .
C92 C 0.2514(6) 0.4950(4) 0.1082(2) 0.0524(14) Uani 1 1 d . . . . .
C93 C 0.1180(6) 0.5123(4) 0.1026(3) 0.0633(17) Uani 1 1 d . . . . .
H93A H 0.100466 0.515139 0.072190 0.095 Uiso 1 1 calc GR . . . .
H93B H 0.079313 0.569668 0.115883 0.095 Uiso 1 1 calc GR . . . .
H93C H 0.087833 0.463205 0.116252 0.095 Uiso 1 1 calc GR . . . .
C94 C 0.3007(7) 0.5704(4) 0.0873(2) 0.0627(17) Uani 1 1 d . . . . .
H94A H 0.387663 0.555828 0.089263 0.094 Uiso 1 1 calc GR . . . .
H94B H 0.267582 0.627230 0.102013 0.094 Uiso 1 1 calc GR . . . .
H94C H 0.278618 0.576748 0.057307 0.094 Uiso 1 1 calc GR . . . .
C95 C 0.1817(6) 0.0818(4) 0.0573(2) 0.0529(14) Uani 1 1 d . . . . .
H95 H 0.128359 0.065090 0.077747 0.063 Uiso 1 1 calc R . . . .
C96 C 0.1935(6) 0.0433(4) 0.0180(2) 0.0569(15) Uani 1 1 d . . . . .
H96 H 0.150210 -0.000504 0.011145 0.068 Uiso 1 1 calc R . . . .
C97 C 0.2710(6) 0.0699(4) -0.0118(2) 0.0536(14) Uani 1 1 d . . . . .
H97 H 0.278429 0.045081 -0.039611 0.064 Uiso 1 1 calc R . . . .
C98 C 0.3367(6) 0.1313(4) -0.00188(19) 0.0503(13) Uani 1 1 d . . . . .
H98 H 0.390175 0.149021 -0.022007 0.060 Uiso 1 1 calc R . . . .
C99 C 0.3211(5) 0.1665(4) 0.03946(19) 0.0458(12) Uani 1 1 d . . . . .
C100 C 0.5030(5) 0.2186(4) 0.0470(2) 0.0471(12) Uani 1 1 d . . . . .
C101 C 0.5607(5) 0.1939(4) 0.0859(2) 0.0477(13) Uani 1 1 d . . . . .
C102 C 0.6857(6) 0.1703(4) 0.0858(2) 0.0527(14) Uani 1 1 d . . . . .
H102 H 0.727827 0.151698 0.111222 0.063 Uiso 1 1 calc R . . . .
C103 C 0.7456(6) 0.1751(4) 0.0473(2) 0.0573(15) Uani 1 1 d . . . . .
H103 H 0.830108 0.158660 0.046644 0.069 Uiso 1 1 calc R . . . .
C104 C 0.6872(6) 0.2030(5) 0.0097(2) 0.0594(16) Uani 1 1 d . . . . .
H104 H 0.731470 0.206705 -0.015919 0.071 Uiso 1 1 calc R . . . .
C105 C 0.5620(6) 0.2259(4) 0.0097(2) 0.0552(14) Uani 1 1 d . . . . .
H105 H 0.520231 0.245772 -0.015684 0.066 Uiso 1 1 calc R . . . .
C106 C 0.5072(6) 0.1600(4) 0.1613(2) 0.0564(15) Uani 1 1 d . . . . .
H10D H 0.580521 0.111370 0.159119 0.068 Uiso 1 1 calc R . . . .
H10E H 0.442348 0.131224 0.171148 0.068 Uiso 1 1 calc R . . . .
C107 C 0.5258(7) 0.2232(5) 0.1964(2) 0.0706(19) Uani 1 1 d . . . . .
H10F H 0.453508 0.272558 0.199273 0.085 Uiso 1 1 calc R . . . .
H10G H 0.536244 0.189326 0.223780 0.085 Uiso 1 1 calc R . . . .
C108 C 0.6301(9) 0.2630(7) 0.1882(4) 0.100(3) Uani 1 1 d . . . . .
H10H H 0.624810 0.290939 0.159723 0.150 Uiso 1 1 calc GR . . . .
H10I H 0.703252 0.215530 0.189854 0.150 Uiso 1 1 calc GR . . . .
H10J H 0.631173 0.308909 0.209590 0.150 Uiso 1 1 calc GR . . . .
N10 N 0.2438(4) 0.1430(3) 0.06769(15) 0.0460(10) Uani 1 1 d . . . . .
N11 N 0.3770(4) 0.2291(3) 0.05596(16) 0.0469(11) Uani 1 1 d . . . . .
N12 N 0.4794(4) 0.1946(3) 0.11859(16) 0.0495(11) Uani 1 1 d . . . . .
O13 O 0.1342(4) 0.2610(3) 0.12021(13) 0.0488(9) Uani 1 1 d . . . . .
O14 O 0.2444(4) 0.1232(3) 0.14670(13) 0.0510(9) Uani 1 1 d . . . . .
O15 O 0.3076(4) 0.3728(3) 0.15607(14) 0.0533(10) Uani 1 1 d . . . . .
O16 O 0.3040(4) 0.4117(3) 0.08527(14) 0.0512(9) Uani 1 1 d . . . . .
B3 B 0.8847(6) 0.2496(4) 0.4005(2) 0.0474(14) Uani 1 1 d . . . . .
B4 B 0.6540(6) 0.2658(5) 0.3828(2) 0.0501(15) Uani 1 1 d . . . . .
C28 C 0.9169(6) 0.3880(4) 0.3730(2) 0.0497(13) Uani 1 1 d . . . . .
C29 C 0.8412(6) 0.4655(4) 0.3480(2) 0.0575(15) Uani 1 1 d . . . . .
H29A H 0.779912 0.443917 0.332921 0.086 Uiso 1 1 calc GR . . . .
H29B H 0.891677 0.489294 0.327322 0.086 Uiso 1 1 calc GR . . . .
H29C H 0.803024 0.513384 0.367630 0.086 Uiso 1 1 calc GR . . . .
C30 C 0.9990(6) 0.4234(4) 0.4026(2) 0.0595(16) Uani 1 1 d . . . . .
H30A H 0.950827 0.466682 0.422462 0.089 Uiso 1 1 calc GR . . . .
H30B H 1.051588 0.453312 0.385636 0.089 Uiso 1 1 calc GR . . . .
H30C H 1.047070 0.372865 0.418741 0.089 Uiso 1 1 calc GR . . . .
C31 C 0.9840(5) 0.3082(4) 0.3445(2) 0.0502(13) Uani 1 1 d . . . . .
C32 C 0.9191(6) 0.3007(4) 0.3036(2) 0.0561(14) Uani 1 1 d . . . . .
H32A H 0.955577 0.243554 0.289706 0.084 Uiso 1 1 calc GR . . . .
H32B H 0.924605 0.351123 0.284396 0.084 Uiso 1 1 calc GR . . . .
H32C H 0.835160 0.302463 0.310357 0.084 Uiso 1 1 calc GR . . . .
C33 C 1.1118(6) 0.3087(4) 0.3345(2) 0.0593(16) Uani 1 1 d . . . . .
H33A H 1.155286 0.305693 0.361070 0.089 Uiso 1 1 calc GR . . . .
H33B H 1.115878 0.364245 0.318837 0.089 Uiso 1 1 calc GR . . . .
H33C H 1.147617 0.256353 0.316984 0.089 Uiso 1 1 calc GR . . . .
C34 C 0.7714(5) 0.1989(3) 0.39931(18) 0.0443(12) Uani 1 1 d . . . . .
C35 C 0.4831(6) 0.3761(4) 0.3851(2) 0.0511(13) Uani 1 1 d . . . . .
C36 C 0.3558(6) 0.3791(5) 0.3987(2) 0.0611(16) Uani 1 1 d . . . . .
H36A H 0.338279 0.319878 0.394333 0.092 Uiso 1 1 calc GR . . . .
H36B H 0.302069 0.424747 0.381638 0.092 Uiso 1 1 calc GR . . . .
H36C H 0.344369 0.394590 0.428913 0.092 Uiso 1 1 calc GR . . . .
C37 C 0.5154(7) 0.4638(4) 0.3954(2) 0.0607(16) Uani 1 1 d . . . . .
H37A H 0.502932 0.475321 0.425931 0.091 Uiso 1 1 calc GR . . . .
H37B H 0.465076 0.513134 0.379200 0.091 Uiso 1 1 calc GR . . . .
H37C H 0.599202 0.459947 0.387579 0.091 Uiso 1 1 calc GR . . . .
C38 C 0.5133(6) 0.3456(4) 0.3380(2) 0.0543(14) Uani 1 1 d . . . . .
C39 C 0.4428(7) 0.2802(5) 0.3225(2) 0.0671(18) Uani 1 1 d . . . . .
H39A H 0.478415 0.253378 0.295681 0.101 Uiso 1 1 calc GR . . . .
H39B H 0.360340 0.312604 0.317717 0.101 Uiso 1 1 calc GR . . . .
H39C H 0.443954 0.232488 0.343919 0.101 Uiso 1 1 calc GR . . . .
C40 C 0.5120(7) 0.4210(5) 0.3061(2) 0.0666(17) Uani 1 1 d . . . . .
H40A H 0.574570 0.452329 0.312676 0.100 Uiso 1 1 calc GR . . . .
H40B H 0.434340 0.463653 0.307380 0.100 Uiso 1 1 calc GR . . . .
H40C H 0.526277 0.395955 0.277343 0.100 Uiso 1 1 calc GR . . . .
C41 C 1.0338(6) 0.2147(4) 0.4655(2) 0.0510(13) Uani 1 1 d . . . . .
H41 H 1.090064 0.240417 0.450033 0.061 Uiso 1 1 calc R . . . .
C42 C 1.0607(6) 0.1803(5) 0.5055(2) 0.0572(15) Uani 1 1 d . . . . .
H42 H 1.134144 0.183007 0.517858 0.069 Uiso 1 1 calc R . . . .
C43 C 0.9793(6) 0.1415(5) 0.5279(2) 0.0561(15) Uani 1 1 d . . . . .
H43 H 0.996641 0.117621 0.555773 0.067 Uiso 1 1 calc R . . . .
C44 C 0.8729(6) 0.1375(4) 0.5095(2) 0.0524(14) Uani 1 1 d . . . . .
H44 H 0.816481 0.110818 0.524259 0.063 Uiso 1 1 calc R . . . .
C45 C 0.8511(5) 0.1743(4) 0.46824(19) 0.0462(12) Uani 1 1 d . . . . .
C46 C 0.7099(5) 0.0913(4) 0.4447(2) 0.0476(13) Uani 1 1 d . . . . .
C47 C 0.7428(5) 0.0517(4) 0.4045(2) 0.0476(12) Uani 1 1 d . . . . .
C48 C 0.7240(6) -0.0337(4) 0.3968(2) 0.0556(14) Uani 1 1 d . . . . .
H48 H 0.747485 -0.062965 0.370496 0.067 Uiso 1 1 calc R . . . .
C49 C 0.6691(6) -0.0747(4) 0.4294(2) 0.0591(16) Uani 1 1 d . . . . .
H49 H 0.655266 -0.132951 0.424779 0.071 Uiso 1 1 calc R . . . .
C50 C 0.6344(6) -0.0335(4) 0.4679(2) 0.0559(14) Uani 1 1 d . . . . .
H50 H 0.595819 -0.063181 0.488863 0.067 Uiso 1 1 calc R . . . .
C51 C 0.6551(6) 0.0512(4) 0.4764(2) 0.0534(14) Uani 1 1 d . . . . .
H51 H 0.632204 0.079800 0.502882 0.064 Uiso 1 1 calc R . . . .
C52 C 0.8335(6) 0.0866(4) 0.3356(2) 0.0561(15) Uani 1 1 d . . . . .
H52A H 0.887518 0.025962 0.334652 0.067 Uiso 1 1 calc R . . . .
H52B H 0.879800 0.130614 0.325573 0.067 Uiso 1 1 calc R . . . .
C53 C 0.7339(7) 0.0890(5) 0.3046(2) 0.0659(17) Uani 1 1 d . . . . .
H53A H 0.676906 0.055371 0.317075 0.079 Uiso 1 1 calc R . . . .
H53B H 0.690606 0.152265 0.299759 0.079 Uiso 1 1 calc R . . . .
C54 C 0.7821(10) 0.0480(8) 0.2630(3) 0.101(3) Uani 1 1 d . . . . .
H54A H 0.716756 0.036070 0.246385 0.151 Uiso 1 1 calc GR . . . .
H54B H 0.840259 -0.008824 0.268329 0.151 Uiso 1 1 calc GR . . . .
H54C H 0.820865 0.089759 0.247137 0.151 Uiso 1 1 calc GR . . . .
N4 N 0.9297(5) 0.2132(3) 0.44740(16) 0.0475(11) Uani 1 1 d . . . . .
N5 N 0.7515(5) 0.1738(3) 0.44512(16) 0.0480(11) Uani 1 1 d . . . . .
N6 N 0.7972(5) 0.1064(3) 0.37989(16) 0.0491(11) Uani 1 1 d . . . . .
O5 O 0.8375(4) 0.3476(3) 0.39912(13) 0.0471(9) Uani 1 1 d . . . . .
O6 O 0.9828(4) 0.2293(3) 0.37069(13) 0.0500(9) Uani 1 1 d . . . . .
O7 O 0.5608(4) 0.3051(3) 0.40923(13) 0.0496(9) Uani 1 1 d . . . . .
O8 O 0.6371(4) 0.2932(3) 0.34132(14) 0.0512(9) Uani 1 1 d . . . . .

loop_
_atom_site_aniso_label
_atom_site_aniso_U_11
_atom_site_aniso_U_22
_atom_site_aniso_U_33
_atom_site_aniso_U_23
_atom_site_aniso_U_13
_atom_site_aniso_U_12
B1 0.051(4) 0.037(3) 0.052(4) 0.000(3) -0.004(3) -0.005(3)
B2 0.055(4) 0.045(3) 0.053(4) -0.001(3) -0.003(3) -0.003(3)
C1 0.061(4) 0.054(3) 0.055(3) 0.000(3) -0.007(3) -0.013(3)
C2 0.082(5) 0.081(5) 0.053(4) 0.006(3) 0.001(3) -0.020(4)
C3 0.083(5) 0.069(4) 0.066(4) -0.010(4) -0.009(4) -0.022(4)
C4 0.061(4) 0.048(3) 0.064(4) 0.001(3) -0.013(3) -0.011(3)
C5 0.073(5) 0.060(4) 0.075(5) 0.008(3) -0.025(4) -0.010(4)
C6 0.060(4) 0.067(4) 0.080(5) -0.010(4) -0.004(3) -0.011(4)
C7 0.053(3) 0.045(3) 0.048(3) -0.005(2) 0.003(2) -0.007(3)
C8 0.073(4) 0.043(3) 0.057(4) 0.007(3) -0.006(3) -0.013(3)
C9 0.075(5) 0.056(4) 0.084(5) 0.000(3) 0.007(4) -0.019(4)
C10 0.096(6) 0.049(4) 0.067(4) 0.008(3) -0.013(4) -0.003(4)
C11 0.062(4) 0.036(3) 0.062(4) 0.000(3) 0.001(3) -0.001(3)
C12 0.086(5) 0.041(3) 0.075(5) -0.003(3) -0.009(4) -0.010(3)
C13 0.067(4) 0.044(3) 0.080(5) 0.003(3) 0.003(3) -0.001(3)
C14 0.058(4) 0.042(3) 0.063(4) 0.001(3) -0.005(3) -0.012(3)
C15 0.071(4) 0.051(3) 0.058(4) -0.004(3) 0.005(3) -0.019(3)
C16 0.071(4) 0.042(3) 0.055(3) 0.000(3) 0.004(3) -0.015(3)
C17 0.064(4) 0.036(3) 0.049(3) -0.004(2) 0.003(3) -0.005(3)
C18 0.051(3) 0.038(3) 0.048(3) -0.002(2) 0.003(2) -0.005(3)
C19 0.062(4) 0.034(3) 0.060(3) 0.002(2) -0.011(3) -0.011(3)
C20 0.057(4) 0.033(3) 0.070(4) -0.007(2) 0.002(3) -0.011(3)
C21 0.056(4) 0.045(3) 0.073(4) -0.011(3) -0.002(3) -0.008(3)
C22 0.052(4) 0.043(3) 0.099(5) 0.002(3) -0.009(3) -0.012(3)
C23 0.055(4) 0.053(4) 0.073(4) 0.005(3) -0.011(3) -0.010(3)
C24 0.067(4) 0.046(3) 0.066(4) 0.003(3) -0.012(3) -0.019(3)
C25 0.064(4) 0.076(4) 0.058(3) 0.005(3) 0.010(3) 0.001(3)
C26 0.059(5) 0.071(5) 0.056(5) -0.002(4) -0.001(4) -0.008(4)
C26A 0.065(7) 0.081(7) 0.067(7) 0.005(6) 0.006(6) 0.001(6)
C27 0.070(5) 0.075(5) 0.080(6) 0.002(5) -0.010(5) -0.018(5)
C27A 0.064(9) 0.080(9) 0.074(9) 0.003(8) -0.003(8) -0.015(8)
N1 0.048(3) 0.042(2) 0.047(3) -0.0025(19) 0.001(2) -0.007(2)
N2 0.048(3) 0.037(2) 0.054(3) 0.0012(19) -0.002(2) -0.010(2)
N3 0.052(3) 0.041(2) 0.060(3) -0.007(2) -0.001(2) -0.004(2)
O1 0.069(3) 0.042(2) 0.052(2) -0.0055(17) -0.0077(19) -0.007(2)
O2 0.055(2) 0.043(2) 0.063(3) -0.0063(18) -0.0050(19) -0.0055(19)
O3 0.071(3) 0.041(2) 0.051(2) -0.0017(17) -0.001(2) -0.009(2)
O4 0.063(3) 0.040(2) 0.051(2) -0.0019(16) -0.0024(18) -0.0048(19)
B5 0.042(3) 0.036(3) 0.049(3) -0.004(2) -0.001(2) -0.005(3)
B6 0.045(3) 0.035(3) 0.051(3) -0.007(2) 0.002(3) -0.011(3)
C55 0.049(3) 0.042(3) 0.060(3) -0.006(2) -0.009(3) -0.010(3)
C56 0.067(4) 0.042(3) 0.066(4) -0.001(3) 0.005(3) -0.011(3)
C57 0.066(4) 0.043(3) 0.066(4) -0.010(3) -0.007(3) -0.008(3)
C58 0.044(3) 0.043(3) 0.058(3) -0.004(2) -0.002(2) -0.010(3)
C59 0.054(3) 0.058(4) 0.066(4) -0.008(3) -0.012(3) -0.011(3)
C60 0.058(3) 0.054(3) 0.052(3) 0.002(3) -0.001(3) -0.013(3)
C61 0.040(3) 0.042(3) 0.047(3) -0.001(2) -0.001(2) -0.007(2)
C62 0.045(3) 0.043(3) 0.053(3) -0.008(2) 0.003(2) 0.002(3)
C63 0.045(3) 0.061(4) 0.063(4) -0.007(3) -0.003(3) -0.002(3)
C64 0.052(3) 0.042(3) 0.068(4) -0.002(3) 0.005(3) -0.001(3)
C65 0.041(3) 0.043(3) 0.058(3) -0.002(2) 0.003(2) 0.003(2)
C66 0.055(4) 0.072(4) 0.069(4) 0.004(3) 0.007(3) -0.014(3)
C67 0.064(4) 0.063(4) 0.060(4) -0.017(3) 0.003(3) -0.001(3)
C68 0.049(3) 0.049(3) 0.065(4) -0.007(3) 0.006(3) -0.012(3)
C69 0.047(3) 0.055(3) 0.064(4) -0.004(3) 0.007(3) -0.013(3)
C70 0.059(4) 0.056(4) 0.054(3) -0.008(3) 0.006(3) -0.011(3)
C71 0.053(3) 0.046(3) 0.047(3) -0.007(2) 0.000(2) -0.010(3)
C72 0.046(3) 0.037(3) 0.054(3) -0.002(2) -0.003(2) -0.005(2)
C73 0.045(3) 0.039(3) 0.050(3) -0.007(2) 0.000(2) -0.008(2)
C74 0.045(3) 0.041(3) 0.052(3) -0.004(2) 0.001(2) -0.007(2)
C75 0.061(4) 0.041(3) 0.062(4) 0.004(3) -0.001(3) -0.010(3)
C76 0.059(4) 0.046(3) 0.071(4) -0.014(3) 0.004(3) -0.019(3)
C77 0.048(3) 0.057(4) 0.068(4) -0.017(3) 0.004(3) -0.016(3)
C78 0.042(3) 0.050(3) 0.060(3) -0.013(3) -0.001(2) -0.010(3)
C79 0.057(3) 0.048(3) 0.049(3) 0.002(2) -0.005(3) -0.012(3)
C80 0.075(5) 0.059(4) 0.062(4) 0.005(3) 0.012(3) 0.000(4)
C81 0.136(9) 0.109(8) 0.067(5) 0.024(5) 0.018(6) 0.004(7)
N7 0.050(3) 0.040(2) 0.044(2) -0.0051(19) 0.003(2) -0.010(2)
N8 0.045(2) 0.037(2) 0.047(2) -0.0051(19) 0.0027(19) -0.006(2)
N9 0.055(3) 0.039(2) 0.051(3) -0.0033(19) -0.004(2) -0.013(2)
O9 0.045(2) 0.0374(19) 0.054(2) -0.0050(16) -0.0036(16) -0.0054(17)
O10 0.047(2) 0.042(2) 0.052(2) -0.0035(16) -0.0053(17) -0.0071(18)
O11 0.046(2) 0.044(2) 0.047(2) -0.0058(16) -0.0005(16) -0.0038(18)
O12 0.039(2) 0.048(2) 0.049(2) -0.0032(16) -0.0013(15) -0.0002(17)
B7 0.050(3) 0.038(3) 0.047(3) 0.001(2) -0.003(3) -0.001(3)
B8 0.050(4) 0.038(3) 0.056(4) -0.010(3) 0.002(3) -0.004(3)
C82 0.056(4) 0.053(3) 0.051(3) -0.002(3) 0.006(3) -0.011(3)
C83 0.063(4) 0.059(4) 0.069(4) -0.009(3) 0.018(3) -0.007(3)
C84 0.053(4) 0.068(4) 0.072(4) -0.007(3) -0.002(3) -0.011(3)
C85 0.052(3) 0.052(3) 0.047(3) -0.005(2) 0.004(2) -0.009(3)
C86 0.065(4) 0.076(5) 0.052(4) -0.010(3) -0.002(3) -0.016(4)
C87 0.065(4) 0.065(4) 0.067(4) 0.005(3) 0.006(3) -0.018(4)
C88 0.045(3) 0.037(3) 0.052(3) -0.006(2) -0.004(2) -0.002(2)
C89 0.069(4) 0.044(3) 0.056(4) -0.008(3) -0.002(3) -0.009(3)
C90 0.093(5) 0.057(4) 0.057(4) -0.015(3) 0.013(4) -0.011(4)
C91 0.089(6) 0.065(4) 0.083(5) -0.009(4) -0.020(4) -0.025(4)
C92 0.058(4) 0.040(3) 0.056(3) -0.008(2) 0.001(3) -0.005(3)
C93 0.060(4) 0.045(3) 0.079(5) -0.007(3) 0.003(3) 0.002(3)
C94 0.086(5) 0.041(3) 0.062(4) -0.005(3) 0.005(3) -0.017(3)
C95 0.062(4) 0.044(3) 0.053(3) -0.006(2) -0.007(3) -0.011(3)
C96 0.064(4) 0.047(3) 0.064(4) -0.010(3) -0.002(3) -0.022(3)
C97 0.061(4) 0.048(3) 0.051(3) -0.004(3) -0.006(3) -0.012(3)
C98 0.055(3) 0.044(3) 0.049(3) -0.007(2) -0.001(2) -0.006(3)
C99 0.046(3) 0.034(3) 0.055(3) -0.004(2) -0.001(2) -0.005(2)
C100 0.045(3) 0.034(3) 0.062(3) -0.009(2) 0.001(2) -0.007(2)
C101 0.053(3) 0.031(2) 0.058(3) -0.001(2) 0.001(2) -0.008(2)
C102 0.049(3) 0.039(3) 0.068(4) -0.004(3) -0.002(3) -0.006(3)
C103 0.049(3) 0.046(3) 0.077(4) -0.008(3) 0.005(3) -0.009(3)
C104 0.055(4) 0.055(4) 0.070(4) -0.013(3) 0.009(3) -0.018(3)
C105 0.060(4) 0.047(3) 0.060(4) -0.009(3) -0.002(3) -0.014(3)
C106 0.053(3) 0.057(3) 0.052(3) -0.007(3) -0.007(3) 0.004(3)
C107 0.069(4) 0.073(4) 0.066(4) -0.012(3) -0.010(3) -0.005(4)
C108 0.092(6) 0.095(7) 0.119(8) -0.046(6) 0.027(6) -0.031(6)
N10 0.051(3) 0.039(2) 0.047(3) -0.0056(19) -0.005(2) -0.007(2)
N11 0.048(3) 0.040(2) 0.051(3) -0.013(2) 0.000(2) -0.005(2)
N12 0.045(3) 0.050(3) 0.052(3) 0.001(2) -0.002(2) -0.009(2)
O13 0.047(2) 0.041(2) 0.053(2) -0.0039(16) 0.0047(17) -0.0001(17)
O14 0.051(2) 0.045(2) 0.055(2) 0.0001(17) -0.0017(18) -0.0062(18)
O15 0.065(3) 0.037(2) 0.055(2) -0.0067(17) 0.0000(19) -0.0057(19)
O16 0.057(2) 0.039(2) 0.053(2) -0.0066(16) -0.0004(18) -0.0028(19)
B3 0.051(4) 0.040(3) 0.050(3) -0.003(3) 0.001(3) -0.008(3)
B4 0.051(4) 0.042(3) 0.058(4) -0.005(3) -0.004(3) -0.009(3)
C28 0.053(3) 0.044(3) 0.055(3) 0.004(2) 0.001(3) -0.018(3)
C29 0.062(4) 0.040(3) 0.070(4) 0.001(3) 0.002(3) -0.011(3)
C30 0.069(4) 0.045(3) 0.068(4) -0.009(3) 0.001(3) -0.021(3)
C31 0.052(3) 0.041(3) 0.057(3) -0.002(2) 0.001(3) -0.009(3)
C32 0.069(4) 0.046(3) 0.052(3) -0.002(2) -0.006(3) -0.009(3)
C33 0.055(4) 0.051(3) 0.072(4) -0.006(3) 0.011(3) -0.015(3)
C34 0.053(3) 0.033(3) 0.045(3) -0.007(2) -0.005(2) -0.005(2)
C35 0.049(3) 0.044(3) 0.056(3) -0.001(2) -0.004(3) -0.001(3)
C36 0.051(4) 0.064(4) 0.061(4) -0.004(3) 0.000(3) 0.001(3)
C37 0.068(4) 0.044(3) 0.066(4) -0.006(3) -0.006(3) -0.004(3)
C38 0.048(3) 0.057(3) 0.054(3) -0.001(3) -0.005(3) -0.003(3)
C39 0.063(4) 0.073(5) 0.064(4) -0.017(3) -0.009(3) -0.012(4)
C40 0.069(4) 0.062(4) 0.058(4) 0.007(3) -0.004(3) 0.009(3)
C41 0.051(3) 0.041(3) 0.060(3) -0.003(2) 0.000(3) -0.010(3)
C42 0.060(4) 0.059(4) 0.056(4) 0.005(3) -0.017(3) -0.018(3)
C43 0.056(4) 0.056(3) 0.058(4) 0.000(3) -0.009(3) -0.016(3)
C44 0.060(4) 0.044(3) 0.051(3) 0.002(2) -0.005(3) -0.007(3)
C45 0.049(3) 0.034(3) 0.053(3) 0.000(2) -0.001(2) -0.005(2)
C46 0.046(3) 0.038(3) 0.058(3) -0.002(2) 0.000(2) -0.010(3)
C47 0.046(3) 0.040(3) 0.057(3) -0.005(2) 0.000(2) -0.011(3)
C48 0.058(4) 0.045(3) 0.064(4) 0.000(3) -0.005(3) -0.009(3)
C49 0.064(4) 0.041(3) 0.074(4) 0.004(3) -0.004(3) -0.016(3)
C50 0.059(4) 0.046(3) 0.063(4) 0.008(3) -0.008(3) -0.013(3)
C51 0.058(4) 0.044(3) 0.057(4) 0.001(3) -0.003(3) -0.009(3)
C52 0.063(4) 0.043(3) 0.060(4) -0.009(3) 0.005(3) -0.007(3)
C53 0.066(4) 0.063(4) 0.064(4) -0.014(3) -0.006(3) -0.004(3)
C54 0.101(7) 0.108(7) 0.074(6) -0.032(5) -0.013(5) 0.017(6)
N4 0.052(3) 0.038(2) 0.052(3) -0.003(2) -0.003(2) -0.009(2)
N5 0.055(3) 0.041(2) 0.049(3) 0.000(2) -0.005(2) -0.011(2)
N6 0.056(3) 0.038(2) 0.053(3) -0.009(2) 0.003(2) -0.011(2)
O5 0.049(2) 0.0375(19) 0.053(2) -0.0037(16) 0.0048(17) -0.0078(17)
O6 0.056(2) 0.039(2) 0.052(2) -0.0016(16) 0.0039(18) -0.0053(18)
O7 0.050(2) 0.038(2) 0.057(2) -0.0006(17) -0.0030(18) -0.0038(18)
O8 0.050(2) 0.047(2) 0.054(2) 0.0046(17) -0.0032(17) -0.0063(19)

loop_
_atom_type_symbol
_atom_type_description
_atom_type_scat_dispersion_real
_atom_type_scat_dispersion_imag
_atom_type_scat_source
C C 0.0181 0.0091 'International Tables Vol C Tables 4.2.6.8 and 6.1.1.4'
H H 0.0000 0.0000 'International Tables Vol C Tables 4.2.6.8 and 6.1.1.4'
B B 0.0090 0.0039 'International Tables Vol C Tables 4.2.6.8 and 6.1.1.4'
N N 0.0311 0.0180 'International Tables Vol C Tables 4.2.6.8 and 6.1.1.4'
O O 0.0492 0.0322 'International Tables Vol C Tables 4.2.6.8 and 6.1.1.4'

loop_
_geom_angle_atom_site_label_1
_geom_angle_atom_site_label_2
_geom_angle_atom_site_label_3
_geom_angle
_geom_angle_site_symmetry_1
_geom_angle_site_symmetry_3
_geom_angle_publ_flag
N1 B1 C7 96.4(5) . . ?
O1 B1 C7 123.3(5) . . ?
O1 B1 N1 108.2(5) . . ?
O1 B1 O2 107.2(5) . . ?
O2 B1 C7 109.3(5) . . ?
O2 B1 N1 112.1(5) . . ?
O3 B2 C7 122.1(6) . . ?
O4 B2 C7 124.1(6) . . ?
O4 B2 O3 113.8(6) . . ?
C2 C1 C4 113.2(6) . . ?
C3 C1 C2 110.1(6) . . ?
C3 C1 C4 114.5(6) . . ?
O1 C1 C2 107.5(6) . . ?
O1 C1 C3 107.6(5) . . ?
O1 C1 C4 103.3(5) . . ?
C1 C2 H2A 109.5 . . ?
C1 C2 H2B 109.5 . . ?
C1 C2 H2C 109.5 . . ?
H2A C2 H2B 109.5 . . ?
H2A C2 H2C 109.5 . . ?
H2B C2 H2C 109.5 . . ?
C1 C3 H3A 109.5 . . ?
C1 C3 H3B 109.5 . . ?
C1 C3 H3C 109.5 . . ?
H3A C3 H3B 109.5 . . ?
H3A C3 H3C 109.5 . . ?
H3B C3 H3C 109.5 . . ?
C5 C4 C1 113.8(6) . . ?
C6 C4 C1 114.1(5) . . ?
C6 C4 C5 108.8(6) . . ?
O2 C4 C1 102.7(5) . . ?
O2 C4 C5 107.5(5) . . ?
O2 C4 C6 109.6(6) . . ?
C4 C5 H5A 109.5 . . ?
C4 C5 H5B 109.5 . . ?
C4 C5 H5C 109.5 . . ?
H5A C5 H5B 109.5 . . ?
H5A C5 H5C 109.5 . . ?
H5B C5 H5C 109.5 . . ?
C4 C6 H6A 109.5 . . ?
C4 C6 H6B 109.5 . . ?
C4 C6 H6C 109.5 . . ?
H6A C6 H6B 109.5 . . ?
H6A C6 H6C 109.5 . . ?
H6B C6 H6C 109.5 . . ?
B2 C7 B1 110.7(5) . . ?
N2 C7 B1 104.6(5) . . ?
N2 C7 B2 109.1(5) . . ?
N2 C7 N3 100.6(5) . . ?
N3 C7 B1 119.3(5) . . ?
N3 C7 B2 111.4(5) . . ?
C9 C8 C11 114.0(6) . . ?
C10 C8 C9 110.1(6) . . ?
C10 C8 C11 115.0(6) . . ?
O3 C8 C9 106.3(6) . . ?
O3 C8 C10 108.0(5) . . ?
O3 C8 C11 102.6(5) . . ?
C8 C9 H9A 109.5 . . ?
C8 C9 H9B 109.5 . . ?
C8 C9 H9C 109.5 . . ?
H9A C9 H9B 109.5 . . ?
H9A C9 H9C 109.5 . . ?
H9B C9 H9C 109.5 . . ?
C8 C10 H10A 109.5 . . ?
C8 C10 H10B 109.5 . . ?
C8 C10 H10C 109.5 . . ?
H10A C10 H10B 109.5 . . ?
H10A C10 H10C 109.5 . . ?
H10B C10 H10C 109.5 . . ?
C12 C11 C8 114.3(6) . . ?
C13 C11 C8 113.1(6) . . ?
C13 C11 C12 110.4(6) . . ?
O4 C11 C8 102.9(5) . . ?
O4 C11 C12 108.8(5) . . ?
O4 C11 C13 106.6(5) . . ?
C11 C12 H12A 109.5 . . ?
C11 C12 H12B 109.5 . . ?
C11 C12 H12C 109.5 . . ?
H12A C12 H12B 109.5 . . ?
H12A C12 H12C 109.5 . . ?
H12B C12 H12C 109.5 . . ?
C11 C13 H13A 109.5 . . ?
C11 C13 H13B 109.5 . . ?
C11 C13 H13C 109.5 . . ?
H13A C13 H13B 109.5 . . ?
H13A C13 H13C 109.5 . . ?
H13B C13 H13C 109.5 . . ?
C15 C14 H14 119.4 . . ?
C15 C14 N1 121.2(6) . . ?
N1 C14 H14 119.4 . . ?
C14 C15 H15 120.3 . . ?
C14 C15 C16 119.3(6) . . ?
C16 C15 H15 120.3 . . ?
C15 C16 H16 119.8 . . ?
C17 C16 C15 120.5(6) . . ?
C17 C16 H16 119.8 . . ?
C16 C17 H17 121.1 . . ?
C16 C17 C18 117.8(6) . . ?
C18 C17 H17 121.1 . . ?
N1 C18 C17 121.2(5) . . ?
N1 C18 N2 112.4(5) . . ?
N2 C18 C17 126.4(6) . . ?
C20 C19 N2 107.4(5) . . ?
C24 C19 C20 123.3(7) . . ?
C24 C19 N2 129.1(6) . . ?
C21 C20 C19 119.1(6) . . ?
N3 C20 C19 109.6(6) . . ?
N3 C20 C21 131.3(6) . . ?
C20 C21 H21 120.9 . . ?
C20 C21 C22 118.2(7) . . ?
C22 C21 H21 120.9 . . ?
C21 C22 H22 119.2 . . ?
C23 C22 C21 121.6(6) . . ?
C23 C22 H22 119.2 . . ?
C22 C23 H23 119.1 . . ?
C22 C23 C24 121.8(7) . . ?
C24 C23 H23 119.1 . . ?
C19 C24 C23 116.1(7) . . ?
C19 C24 H24 122.0 . . ?
C23 C24 H24 122.0 . . ?
H25A C25 H25B 106.3 . . ?
H25C C25 H25D 109.8 . . ?
C26 C25 H25A 106.0 . . ?
C26 C25 H25B 106.0 . . ?
C26A C25 H25C 112.3 . . ?
C26A C25 H25D 112.3 . . ?
N3 C25 H25A 106.0 . . ?
N3 C25 H25B 106.0 . . ?
N3 C25 H25C 112.3 . . ?
N3 C25 H25D 112.3 . . ?
N3 C25 C26 125.4(7) . . ?
N3 C25 C26A 97.6(10) . . ?
C25 C26 H26A 109.9 . . ?
C25 C26 H26B 109.9 . . ?
C25 C26 C27 108.9(8) . . ?
H26A C26 H26B 108.3 . . ?
C27 C26 H26A 109.9 . . ?
C27 C26 H26B 109.9 . . ?
C25 C26A H26C 107.6 . . ?
C25 C26A H26D 107.6 . . ?
H26C C26A H26D 107.1 . . ?
C27A C26A C25 118.7(17) . . ?
C27A C26A H26C 107.6 . . ?
C27A C26A H26D 107.6 . . ?
C26 C27 H27A 109.5 . . ?
C26 C27 H27B 109.5 . . ?
C26 C27 H27C 109.5 . . ?
H27A C27 H27B 109.5 . . ?
H27A C27 H27C 109.5 . . ?
H27B C27 H27C 109.5 . . ?
C26A C27A H27D 109.5 . . ?
C26A C27A H27E 109.5 . . ?
C26A C27A H27F 109.5 . . ?
H27D C27A H27E 109.5 . . ?
H27D C27A H27F 109.5 . . ?
H27E C27A H27F 109.5 . . ?
C14 N1 B1 127.1(5) . . ?
C18 N1 B1 112.8(5) . . ?
C18 N1 C14 120.0(5) . . ?
C18 N2 C7 111.7(5) . . ?
C18 N2 C19 118.9(5) . . ?
C19 N2 C7 107.4(5) . . ?
C20 N3 C7 109.6(5) . . ?
C20 N3 C25 123.6(6) . . ?
C25 N3 C7 126.6(5) . . ?
B1 O1 C1 109.9(5) . . ?
C4 O2 B1 110.0(5) . . ?
B2 O3 C8 106.6(5) . . ?
B2 O4 C11 107.2(5) . . ?
N7 B5 C61 95.8(4) . . ?
O9 B5 C61 109.8(5) . . ?
O9 B5 N7 113.1(5) . . ?
O10 B5 C61 122.0(5) . . ?
O10 B5 N7 108.9(4) . . ?
O10 B5 O9 107.0(5) . . ?
O11 B6 C61 122.1(5) . . ?
O12 B6 C61 123.8(5) . . ?
O12 B6 O11 114.1(5) . . ?
C56 C55 C57 108.2(5) . . ?
C56 C55 C58 113.5(5) . . ?
C57 C55 C58 114.2(5) . . ?
O9 C55 C56 109.6(5) . . ?
O9 C55 C57 108.1(5) . . ?
O9 C55 C58 102.9(4) . . ?
C55 C56 H56A 109.5 . . ?
C55 C56 H56B 109.5 . . ?
C55 C56 H56C 109.5 . . ?
H56A C56 H56B 109.5 . . ?
H56A C56 H56C 109.5 . . ?
H56B C56 H56C 109.5 . . ?
C55 C57 H57A 109.5 . . ?
C55 C57 H57B 109.5 . . ?
C55 C57 H57C 109.5 . . ?
H57A C57 H57B 109.5 . . ?
H57A C57 H57C 109.5 . . ?
H57B C57 H57C 109.5 . . ?
C59 C58 C55 114.9(5) . . ?
C59 C58 C60 108.6(5) . . ?
C60 C58 C55 113.5(5) . . ?
O10 C58 C55 103.4(4) . . ?
O10 C58 C59 108.0(5) . . ?
O10 C58 C60 108.0(5) . . ?
C58 C59 H59A 109.5 . . ?
C58 C59 H59B 109.5 . . ?
C58 C59 H59C 109.5 . . ?
H59A C59 H59B 109.5 . . ?
H59A C59 H59C 109.5 . . ?
H59B C59 H59C 109.5 . . ?
C58 C60 H60A 109.5 . . ?
C58 C60 H60B 109.5 . . ?
C58 C60 H60C 109.5 . . ?
H60A C60 H60B 109.5 . . ?
H60A C60 H60C 109.5 . . ?
H60B C60 H60C 109.5 . . ?
B6 C61 B5 110.5(4) . . ?
N8 C61 B5 105.0(4) . . ?
N8 C61 B6 109.5(5) . . ?
N8 C61 N9 100.2(4) . . ?
N9 C61 B5 115.8(4) . . ?
N9 C61 B6 114.7(5) . . ?
C63 C62 C64 109.6(5) . . ?
C63 C62 C65 115.2(5) . . ?
C64 C62 C65 114.6(5) . . ?
O11 C62 C63 107.8(5) . . ?
O11 C62 C64 106.2(5) . . ?
O11 C62 C65 102.6(4) . . ?
C62 C63 H63A 109.5 . . ?
C62 C63 H63B 109.5 . . ?
C62 C63 H63C 109.5 . . ?
H63A C63 H63B 109.5 . . ?
H63A C63 H63C 109.5 . . ?
H63B C63 H63C 109.5 . . ?
C62 C64 H64A 109.5 . . ?
C62 C64 H64B 109.5 . . ?
C62 C64 H64C 109.5 . . ?
H64A C64 H64B 109.5 . . ?
H64A C64 H64C 109.5 . . ?
H64B C64 H64C 109.5 . . ?
C66 C65 C62 113.4(5) . . ?
C66 C65 C67 109.7(6) . . ?
C67 C65 C62 114.8(5) . . ?
O12 C65 C62 102.7(4) . . ?
O12 C65 C66 106.6(5) . . ?
O12 C65 C67 108.9(5) . . ?
C65 C66 H66A 109.5 . . ?
C65 C66 H66B 109.5 . . ?
C65 C66 H66C 109.5 . . ?
H66A C66 H66B 109.5 . . ?
H66A C66 H66C 109.5 . . ?
H66B C66 H66C 109.5 . . ?
C65 C67 H67A 109.5 . . ?
C65 C67 H67B 109.5 . . ?
C65 C67 H67C 109.5 . . ?
H67A C67 H67B 109.5 . . ?
H67A C67 H67C 109.5 . . ?
H67B C67 H67C 109.5 . . ?
C69 C68 H68 119.1 . . ?
C69 C68 N7 121.8(6) . . ?
N7 C68 H68 119.1 . . ?
C68 C69 H69 120.6 . . ?
C68 C69 C70 118.8(6) . . ?
C70 C69 H69 120.6 . . ?
C69 C70 H70 119.4 . . ?
C71 C70 C69 121.1(6) . . ?
C71 C70 H70 119.4 . . ?
C70 C71 H71 121.9 . . ?
C70 C71 C72 116.2(6) . . ?
C72 C71 H71 121.9 . . ?
N7 C72 C71 122.6(5) . . ?
N7 C72 N8 112.5(5) . . ?
N8 C72 C71 124.9(5) . . ?
C74 C73 N8 106.6(5) . . ?
C78 C73 C74 123.9(5) . . ?
C78 C73 N8 129.4(6) . . ?
C75 C74 C73 118.2(5) . . ?
N9 C74 C73 109.8(5) . . ?
N9 C74 C75 132.0(6) . . ?
C74 C75 H75 120.7 . . ?
C74 C75 C76 118.7(6) . . ?
C76 C75 H75 120.7 . . ?
C75 C76 H76 119.1 . . ?
C77 C76 C75 121.9(6) . . ?
C77 C76 H76 119.1 . . ?
C76 C77 H77 119.9 . . ?
C76 C77 C78 120.1(6) . . ?
C78 C77 H77 119.9 . . ?
C73 C78 C77 117.2(6) . . ?
C73 C78 H78 121.4 . . ?
C77 C78 H78 121.4 . . ?
H79A C79 H79B 107.4 . . ?
C80 C79 H79A 108.3 . . ?
C80 C79 H79B 108.3 . . ?
N9 C79 H79A 108.3 . . ?
N9 C79 H79B 108.3 . . ?
N9 C79 C80 116.0(6) . . ?
C79 C80 H80A 109.5 . . ?
C79 C80 H80B 109.5 . . ?
C79 C80 C81 110.8(7) . . ?
H80A C80 H80B 108.1 . . ?
C81 C80 H80A 109.5 . . ?
C81 C80 H80B 109.5 . . ?
C80 C81 H81A 109.5 . . ?
C80 C81 H81B 109.5 . . ?
C80 C81 H81C 109.5 . . ?
H81A C81 H81B 109.5 . . ?
H81A C81 H81C 109.5 . . ?
H81B C81 H81C 109.5 . . ?
C68 N7 B5 128.1(5) . . ?
C72 N7 B5 112.5(4) . . ?
C72 N7 C68 119.3(5) . . ?
C72 N8 C61 110.4(4) . . ?
C72 N8 C73 117.0(5) . . ?
C73 N8 C61 106.8(4) . . ?
C74 N9 C61 108.6(5) . . ?
C74 N9 C79 122.4(5) . . ?
C79 N9 C61 126.5(5) . . ?
C55 O9 B5 109.9(4) . . ?
B5 O10 C58 108.7(4) . . ?
B6 O11 C62 106.4(4) . . ?
B6 O12 C65 106.5(5) . . ?
N10 B7 C88 96.6(4) . . ?
O13 B7 C88 110.0(5) . . ?
O13 B7 N10 111.6(5) . . ?
O13 B7 O14 107.9(5) . . ?
O14 B7 C88 122.3(5) . . ?
O14 B7 N10 107.8(4) . . ?
O15 B8 C88 122.6(6) . . ?
O15 B8 O16 113.5(5) . . ?
O16 B8 C88 123.8(5) . . ?
C83 C82 C84 108.1(6) . . ?
C83 C82 C85 114.6(6) . . ?
C84 C82 C85 114.5(5) . . ?
O13 C82 C83 107.5(5) . . ?
O13 C82 C84 108.3(5) . . ?
O13 C82 C85 103.4(5) . . ?
C82 C83 H83A 109.5 . . ?
C82 C83 H83B 109.5 . . ?
C82 C83 H83C 109.5 . . ?
H83A C83 H83B 109.5 . . ?
H83A C83 H83C 109.5 . . ?
H83B C83 H83C 109.5 . . ?
C82 C84 H84A 109.5 . . ?
C82 C84 H84B 109.5 . . ?
C82 C84 H84C 109.5 . . ?
H84A C84 H84B 109.5 . . ?
H84A C84 H84C 109.5 . . ?
H84B C84 H84C 109.5 . . ?
C86 C85 C82 113.6(6) . . ?
C86 C85 C87 109.8(6) . . ?
C87 C85 C82 114.7(5) . . ?
O14 C85 C82 103.7(5) . . ?
O14 C85 C86 108.2(5) . . ?
O14 C85 C87 106.3(5) . . ?
C85 C86 H86A 109.5 . . ?
C85 C86 H86B 109.5 . . ?
C85 C86 H86C 109.5 . . ?
H86A C86 H86B 109.5 . . ?
H86A C86 H86C 109.5 . . ?
H86B C86 H86C 109.5 . . ?
C85 C87 H87A 109.5 . . ?
C85 C87 H87B 109.5 . . ?
C85 C87 H87C 109.5 . . ?
H87A C87 H87B 109.5 . . ?
H87A C87 H87C 109.5 . . ?
H87B C87 H87C 109.5 . . ?
B8 C88 B7 109.7(5) . . ?
N11 C88 B7 103.5(4) . . ?
N11 C88 B8 109.6(5) . . ?
N12 C88 B7 120.4(5) . . ?
N12 C88 B8 111.9(5) . . ?
N12 C88 N11 100.5(4) . . ?
C90 C89 C92 114.9(6) . . ?
C91 C89 C90 110.4(6) . . ?
C91 C89 C92 113.8(6) . . ?
O15 C89 C90 107.1(5) . . ?
O15 C89 C91 107.0(6) . . ?
O15 C89 C92 102.9(5) . . ?
C89 C90 H90A 109.5 . . ?
C89 C90 H90B 109.5 . . ?
C89 C90 H90C 109.5 . . ?
H90A C90 H90B 109.5 . . ?
H90A C90 H90C 109.5 . . ?
H90B C90 H90C 109.5 . . ?
C89 C91 H91A 109.5 . . ?
C89 C91 H91B 109.5 . . ?
C89 C91 H91C 109.5 . . ?
H91A C91 H91B 109.5 . . ?
H91A C91 H91C 109.5 . . ?
H91B C91 H91C 109.5 . . ?
C93 C92 C89 114.3(6) . . ?
C93 C92 C94 110.6(6) . . ?
C94 C92 C89 114.7(5) . . ?
O16 C92 C89 102.4(5) . . ?
O16 C92 C93 106.6(5) . . ?
O16 C92 C94 107.3(5) . . ?
C92 C93 H93A 109.5 . . ?
C92 C93 H93B 109.5 . . ?
C92 C93 H93C 109.5 . . ?
H93A C93 H93B 109.5 . . ?
H93A C93 H93C 109.5 . . ?
H93B C93 H93C 109.5 . . ?
C92 C94 H94A 109.5 . . ?
C92 C94 H94B 109.5 . . ?
C92 C94 H94C 109.5 . . ?
H94A C94 H94B 109.5 . . ?
H94A C94 H94C 109.5 . . ?
H94B C94 H94C 109.5 . . ?
C96 C95 H95 119.2 . . ?
N10 C95 H95 119.2 . . ?
N10 C95 C96 121.6(6) . . ?
C95 C96 H96 120.9 . . ?
C95 C96 C97 118.2(6) . . ?
C97 C96 H96 120.9 . . ?
C96 C97 H97 119.3 . . ?
C98 C97 C96 121.3(6) . . ?
C98 C97 H97 119.3 . . ?
C97 C98 H98 121.6 . . ?
C97 C98 C99 116.9(6) . . ?
C99 C98 H98 121.6 . . ?
N10 C99 C98 121.8(5) . . ?
N10 C99 N11 111.8(5) . . ?
N11 C99 C98 126.4(5) . . ?
C101 C100 N11 106.4(5) . . ?
C105 C100 C101 123.3(6) . . ?
C105 C100 N11 130.3(6) . . ?
C102 C101 C100 118.7(6) . . ?
N12 C101 C100 110.8(5) . . ?
N12 C101 C102 130.5(6) . . ?
C101 C102 H102 121.1 . . ?
C103 C102 C101 117.7(6) . . ?
C103 C102 H102 121.1 . . ?
C102 C103 H103 118.7 . . ?
C104 C103 C102 122.7(6) . . ?
C104 C103 H103 118.7 . . ?
C103 C104 H104 120.1 . . ?
C103 C104 C105 119.7(6) . . ?
C105 C104 H104 120.1 . . ?
C100 C105 C104 117.8(7) . . ?
C100 C105 H105 121.1 . . ?
C104 C105 H105 121.1 . . ?
H10D C106 H10E 106.9 . . ?
C107 C106 H10D 107.3 . . ?
C107 C106 H10E 107.3 . . ?
N12 C106 H10D 107.3 . . ?
N12 C106 H10E 107.3 . . ?
N12 C106 C107 120.2(6) . . ?
C106 C107 H10F 108.9 . . ?
C106 C107 H10G 108.9 . . ?
H10F C107 H10G 107.8 . . ?
C108 C107 C106 113.2(7) . . ?
C108 C107 H10F 108.9 . . ?
C108 C107 H10G 108.9 . . ?
C107 C108 H10H 109.5 . . ?
C107 C108 H10I 109.5 . . ?
C107 C108 H10J 109.5 . . ?
H10H C108 H10I 109.5 . . ?
H10H C108 H10J 109.5 . . ?
H10I C108 H10J 109.5 . . ?
C95 N10 B7 126.7(5) . . ?
C99 N10 B7 113.1(5) . . ?
C99 N10 C95 120.1(5) . . ?
C99 N11 C88 112.5(5) . . ?
C99 N11 C100 118.1(5) . . ?
C100 N11 C88 107.5(4) . . ?
C101 N12 C88 109.2(5) . . ?
C101 N12 C106 125.3(5) . . ?
C106 N12 C88 125.5(5) . . ?
C82 O13 B7 109.1(5) . . ?
B7 O14 C85 107.7(4) . . ?
B8 O15 C89 107.2(5) . . ?
B8 O16 C92 106.6(5) . . ?
N4 B3 C34 96.4(4) . . ?
O5 B3 C34 108.7(5) . . ?
O5 B3 N4 112.5(5) . . ?
O6 B3 C34 122.3(5) . . ?
O6 B3 N4 109.3(5) . . ?
O6 B3 O5 107.3(5) . . ?
O7 B4 C34 123.3(6) . . ?
O8 B4 C34 123.8(6) . . ?
O8 B4 O7 112.8(6) . . ?
C29 C28 C30 110.1(5) . . ?
C29 C28 C31 113.7(5) . . ?
C30 C28 C31 113.4(5) . . ?
O5 C28 C29 107.7(5) . . ?
O5 C28 C30 108.0(5) . . ?
O5 C28 C31 103.4(4) . . ?
C28 C29 H29A 109.5 . . ?
C28 C29 H29B 109.5 . . ?
C28 C29 H29C 109.5 . . ?
H29A C29 H29B 109.5 . . ?
H29A C29 H29C 109.5 . . ?
H29B C29 H29C 109.5 . . ?
C28 C30 H30A 109.5 . . ?
C28 C30 H30B 109.5 . . ?
C28 C30 H30C 109.5 . . ?
H30A C30 H30B 109.5 . . ?
H30A C30 H30C 109.5 . . ?
H30B C30 H30C 109.5 . . ?
C32 C31 C28 112.6(5) . . ?
C33 C31 C28 114.6(5) . . ?
C33 C31 C32 110.0(6) . . ?
O6 C31 C28 103.3(5) . . ?
O6 C31 C32 108.3(5) . . ?
O6 C31 C33 107.5(5) . . ?
C31 C32 H32A 109.5 . . ?
C31 C32 H32B 109.5 . . ?
C31 C32 H32C 109.5 . . ?
H32A C32 H32B 109.5 . . ?
H32A C32 H32C 109.5 . . ?
H32B C32 H32C 109.5 . . ?
C31 C33 H33A 109.5 . . ?
C31 C33 H33B 109.5 . . ?
C31 C33 H33C 109.5 . . ?
H33A C33 H33B 109.5 . . ?
H33A C33 H33C 109.5 . . ?
H33B C33 H33C 109.5 . . ?
B4 C34 B3 111.4(5) . . ?
N5 C34 B3 104.5(4) . . ?
N5 C34 B4 108.9(5) . . ?
N5 C34 N6 99.6(4) . . ?
N6 C34 B3 116.4(5) . . ?
N6 C34 B4 114.6(5) . . ?
C36 C35 C38 113.7(5) . . ?
C37 C35 C36 110.3(6) . . ?
C37 C35 C38 113.7(5) . . ?
O7 C35 C36 108.6(5) . . ?
O7 C35 C37 107.5(5) . . ?
O7 C35 C38 102.5(5) . . ?
C35 C36 H36A 109.5 . . ?
C35 C36 H36B 109.5 . . ?
C35 C36 H36C 109.5 . . ?
H36A C36 H36B 109.5 . . ?
H36A C36 H36C 109.5 . . ?
H36B C36 H36C 109.5 . . ?
C35 C37 H37A 109.5 . . ?
C35 C37 H37B 109.5 . . ?
C35 C37 H37C 109.5 . . ?
H37A C37 H37B 109.5 . . ?
H37A C37 H37C 109.5 . . ?
H37B C37 H37C 109.5 . . ?
C39 C38 C35 114.0(6) . . ?
C40 C38 C35 115.2(5) . . ?
C40 C38 C39 111.1(6) . . ?
O8 C38 C35 101.6(5) . . ?
O8 C38 C39 105.9(5) . . ?
O8 C38 C40 107.9(5) . . ?
C38 C39 H39A 109.5 . . ?
C38 C39 H39B 109.5 . . ?
C38 C39 H39C 109.5 . . ?
H39A C39 H39B 109.5 . . ?
H39A C39 H39C 109.5 . . ?
H39B C39 H39C 109.5 . . ?
C38 C40 H40A 109.5 . . ?
C38 C40 H40B 109.5 . . ?
C38 C40 H40C 109.5 . . ?
H40A C40 H40B 109.5 . . ?
H40A C40 H40C 109.5 . . ?
H40B C40 H40C 109.5 . . ?
C42 C41 H41 119.1 . . ?
N4 C41 H41 119.1 . . ?
N4 C41 C42 121.8(6) . . ?
C41 C42 H42 120.4 . . ?
C41 C42 C43 119.1(6) . . ?
C43 C42 H42 120.4 . . ?
C42 C43 H43 120.0 . . ?
C44 C43 C42 119.9(6) . . ?
C44 C43 H43 120.0 . . ?
C43 C44 H44 121.1 . . ?
C43 C44 C45 117.9(6) . . ?
C45 C44 H44 121.1 . . ?
N4 C45 C44 121.5(6) . . ?
N4 C45 N5 113.4(5) . . ?
N5 C45 C44 125.1(5) . . ?
C47 C46 N5 106.8(5) . . ?
C51 C46 C47 123.1(5) . . ?
C51 C46 N5 130.0(6) . . ?
C48 C47 C46 119.2(6) . . ?
N6 C47 C46 110.0(5) . . ?
N6 C47 C48 130.7(6) . . ?
C47 C48 H48 121.3 . . ?
C47 C48 C49 117.4(6) . . ?
C49 C48 H48 121.3 . . ?
C48 C49 H49 118.9 . . ?
C50 C49 C48 122.3(6) . . ?
C50 C49 H49 118.9 . . ?
C49 C50 H50 119.6 . . ?
C49 C50 C51 120.9(6) . . ?
C51 C50 H50 119.6 . . ?
C46 C51 C50 117.1(6) . . ?
C46 C51 H51 121.5 . . ?
C50 C51 H51 121.5 . . ?
H52A C52 H52B 107.4 . . ?
C53 C52 H52A 108.2 . . ?
C53 C52 H52B 108.2 . . ?
N6 C52 H52A 108.2 . . ?
N6 C52 H52B 108.2 . . ?
N6 C52 C53 116.2(6) . . ?
C52 C53 H53A 109.4 . . ?
C52 C53 H53B 109.4 . . ?
H53A C53 H53B 108.0 . . ?
C54 C53 C52 111.0(7) . . ?
C54 C53 H53A 109.4 . . ?
C54 C53 H53B 109.4 . . ?
C53 C54 H54A 109.5 . . ?
C53 C54 H54B 109.5 . . ?
C53 C54 H54C 109.5 . . ?
H54A C54 H54B 109.5 . . ?
H54A C54 H54C 109.5 . . ?
H54B C54 H54C 109.5 . . ?
C41 N4 B3 128.1(5) . . ?
C45 N4 B3 112.1(5) . . ?
C45 N4 C41 119.8(5) . . ?
C45 N5 C34 110.0(5) . . ?
C45 N5 C46 117.7(5) . . ?
C46 N5 C34 106.8(4) . . ?
C47 N6 C34 108.7(5) . . ?
C47 N6 C52 122.7(5) . . ?
C52 N6 C34 125.0(5) . . ?
C28 O5 B3 108.6(4) . . ?
B3 O6 C31 109.3(4) . . ?
B4 O7 C35 107.7(5) . . ?
B4 O8 C38 107.5(5) . . ?

loop_
_geom_bond_atom_site_label_1
_geom_bond_atom_site_label_2
_geom_bond_distance
_geom_bond_site_symmetry_2
_geom_bond_publ_flag
B1 C7 1.673(9) . ?
B1 N1 1.629(8) . ?
B1 O1 1.429(8) . ?
B1 O2 1.455(8) . ?
B2 C7 1.597(9) . ?
B2 O3 1.370(8) . ?
B2 O4 1.351(8) . ?
C1 C2 1.532(9) . ?
C1 C3 1.513(9) . ?
C1 C4 1.583(10) . ?
C1 O1 1.447(8) . ?
C2 H2A 0.9800 . ?
C2 H2B 0.9800 . ?
C2 H2C 0.9800 . ?
C3 H3A 0.9800 . ?
C3 H3B 0.9800 . ?
C3 H3C 0.9800 . ?
C4 C5 1.516(9) . ?
C4 C6 1.499(10) . ?
C4 O2 1.445(8) . ?
C5 H5A 0.9800 . ?
C5 H5B 0.9800 . ?
C5 H5C 0.9800 . ?
C6 H6A 0.9800 . ?
C6 H6B 0.9800 . ?
C6 H6C 0.9800 . ?
C7 N2 1.495(8) . ?
C7 N3 1.507(8) . ?
C8 C9 1.540(10) . ?
C8 C10 1.531(10) . ?
C8 C11 1.548(10) . ?
C8 O3 1.459(7) . ?
C9 H9A 0.9800 . ?
C9 H9B 0.9800 . ?
C9 H9C 0.9800 . ?
C10 H10A 0.9800 . ?
C10 H10B 0.9800 . ?
C10 H10C 0.9800 . ?
C11 C12 1.518(9) . ?
C11 C13 1.517(10) . ?
C11 O4 1.447(7) . ?
C12 H12A 0.9800 . ?
C12 H12B 0.9800 . ?
C12 H12C 0.9800 . ?
C13 H13A 0.9800 . ?
C13 H13B 0.9800 . ?
C13 H13C 0.9800 . ?
C14 H14 0.9500 . ?
C14 C15 1.355(9) . ?
C14 N1 1.360(8) . ?
C15 H15 0.9500 . ?
C15 C16 1.393(10) . ?
C16 H16 0.9500 . ?
C16 C17 1.370(9) . ?
C17 H17 0.9500 . ?
C17 C18 1.406(8) . ?
C18 N1 1.341(8) . ?
C18 N2 1.380(7) . ?
C19 C20 1.412(9) . ?
C19 C24 1.380(9) . ?
C19 N2 1.444(8) . ?
C20 C21 1.389(9) . ?
C20 N3 1.374(8) . ?
C21 H21 0.9500 . ?
C21 C22 1.398(10) . ?
C22 H22 0.9500 . ?
C22 C23 1.373(11) . ?
C23 H23 0.9500 . ?
C23 C24 1.404(10) . ?
C24 H24 0.9500 . ?
C25 H25A 0.9900 . ?
C25 H25B 0.9900 . ?
C25 H25C 0.9900 . ?
C25 H25D 0.9900 . ?
C25 C26 1.509(8) . ?
C25 C26A 1.556(10) . ?
C25 N3 1.441(8) . ?
C26 H26A 0.9900 . ?
C26 H26B 0.9900 . ?
C26 C27 1.520(9) . ?
C26A H26C 0.9900 . ?
C26A H26D 0.9900 . ?
C26A C27A 1.534(10) . ?
C27 H27A 0.9800 . ?
C27 H27B 0.9800 . ?
C27 H27C 0.9800 . ?
C27A H27D 0.9800 . ?
C27A H27E 0.9800 . ?
C27A H27F 0.9800 . ?
B5 C61 1.672(8) . ?
B5 N7 1.633(8) . ?
B5 O9 1.443(7) . ?
B5 O10 1.431(7) . ?
B6 C61 1.587(8) . ?
B6 O11 1.370(8) . ?
B6 O12 1.369(7) . ?
C55 C56 1.522(9) . ?
C55 C57 1.527(9) . ?
C55 C58 1.560(8) . ?
C55 O9 1.413(7) . ?
C56 H56A 0.9800 . ?
C56 H56B 0.9800 . ?
C56 H56C 0.9800 . ?
C57 H57A 0.9800 . ?
C57 H57B 0.9800 . ?
C57 H57C 0.9800 . ?
C58 C59 1.522(9) . ?
C58 C60 1.537(8) . ?
C58 O10 1.435(7) . ?
C59 H59A 0.9800 . ?
C59 H59B 0.9800 . ?
C59 H59C 0.9800 . ?
C60 H60A 0.9800 . ?
C60 H60B 0.9800 . ?
C60 H60C 0.9800 . ?
C61 N8 1.495(7) . ?
C61 N9 1.506(7) . ?
C62 C63 1.510(9) . ?
C62 C64 1.519(9) . ?
C62 C65 1.552(9) . ?
C62 O11 1.474(7) . ?
C63 H63A 0.9800 . ?
C63 H63B 0.9800 . ?
C63 H63C 0.9800 . ?
C64 H64A 0.9800 . ?
C64 H64B 0.9800 . ?
C64 H64C 0.9800 . ?
C65 C66 1.530(9) . ?
C65 C67 1.531(9) . ?
C65 O12 1.471(7) . ?
C66 H66A 0.9800 . ?
C66 H66B 0.9800 . ?
C66 H66C 0.9800 . ?
C67 H67A 0.9800 . ?
C67 H67B 0.9800 . ?
C67 H67C 0.9800 . ?
C68 H68 0.9500 . ?
C68 C69 1.346(9) . ?
C68 N7 1.359(8) . ?
C69 H69 0.9500 . ?
C69 C70 1.398(10) . ?
C70 H70 0.9500 . ?
C70 C71 1.390(9) . ?
C71 H71 0.9500 . ?
C71 C72 1.397(8) . ?
C72 N7 1.347(8) . ?
C72 N8 1.393(7) . ?
C73 C74 1.416(8) . ?
C73 C78 1.363(8) . ?
C73 N8 1.455(7) . ?
C74 C75 1.384(8) . ?
C74 N9 1.379(7) . ?
C75 H75 0.9500 . ?
C75 C76 1.399(9) . ?
C76 H76 0.9500 . ?
C76 C77 1.388(10) . ?
C77 H77 0.9500 . ?
C77 C78 1.404(9) . ?
C78 H78 0.9500 . ?
C79 H79A 0.9900 . ?
C79 H79B 0.9900 . ?
C79 C80 1.510(9) . ?
C79 N9 1.444(7) . ?
C80 H80A 0.9900 . ?
C80 H80B 0.9900 . ?
C80 C81 1.532(12) . ?
C81 H81A 0.9800 . ?
C81 H81B 0.9800 . ?
C81 H81C 0.9800 . ?
B7 C88 1.683(9) . ?
B7 N10 1.634(8) . ?
B7 O13 1.447(8) . ?
B7 O14 1.448(7) . ?
B8 C88 1.591(8) . ?
B8 O15 1.367(8) . ?
B8 O16 1.369(8) . ?
C82 C83 1.525(9) . ?
C82 C84 1.535(10) . ?
C82 C85 1.558(9) . ?
C82 O13 1.444(7) . ?
C83 H83A 0.9800 . ?
C83 H83B 0.9800 . ?
C83 H83C 0.9800 . ?
C84 H84A 0.9800 . ?
C84 H84B 0.9800 . ?
C84 H84C 0.9800 . ?
C85 C86 1.511(9) . ?
C85 C87 1.523(9) . ?
C85 O14 1.453(7) . ?
C86 H86A 0.9800 . ?
C86 H86B 0.9800 . ?
C86 H86C 0.9800 . ?
C87 H87A 0.9800 . ?
C87 H87B 0.9800 . ?
C87 H87C 0.9800 . ?
C88 N11 1.506(7) . ?
C88 N12 1.497(7) . ?
C89 C90 1.534(10) . ?
C89 C91 1.526(11) . ?
C89 C92 1.552(9) . ?
C89 O15 1.456(7) . ?
C90 H90A 0.9800 . ?
C90 H90B 0.9800 . ?
C90 H90C 0.9800 . ?
C91 H91A 0.9800 . ?
C91 H91B 0.9800 . ?
C91 H91C 0.9800 . ?
C92 C93 1.516(10) . ?
C92 C94 1.523(9) . ?
C92 O16 1.467(7) . ?
C93 H93A 0.9800 . ?
C93 H93B 0.9800 . ?
C93 H93C 0.9800 . ?
C94 H94A 0.9800 . ?
C94 H94B 0.9800 . ?
C94 H94C 0.9800 . ?
C95 H95 0.9500 . ?
C95 C96 1.365(9) . ?
C95 N10 1.347(8) . ?
C96 H96 0.9500 . ?
C96 C97 1.395(9) . ?
C97 H97 0.9500 . ?
C97 C98 1.376(9) . ?
C98 H98 0.9500 . ?
C98 C99 1.405(8) . ?
C99 N10 1.342(8) . ?
C99 N11 1.381(7) . ?
C100 C101 1.410(9) . ?
C100 C105 1.356(9) . ?
C100 N11 1.446(8) . ?
C101 C102 1.405(9) . ?
C101 N12 1.371(8) . ?
C102 H102 0.9500 . ?
C102 C103 1.385(9) . ?
C103 H103 0.9500 . ?
C103 C104 1.384(10) . ?
C104 H104 0.9500 . ?
C104 C105 1.406(10) . ?
C105 H105 0.9500 . ?
C106 H10D 0.9900 . ?
C106 H10E 0.9900 . ?
C106 C107 1.527(9) . ?
C106 N12 1.448(8) . ?
C107 H10F 0.9900 . ?
C107 H10G 0.9900 . ?
C107 C108 1.480(12) . ?
C108 H10H 0.9800 . ?
C108 H10I 0.9800 . ?
C108 H10J 0.9800 . ?
B3 C34 1.664(9) . ?
B3 N4 1.619(8) . ?
B3 O5 1.467(7) . ?
B3 O6 1.432(8) . ?
B4 C34 1.590(9) . ?
B4 O7 1.371(8) . ?
B4 O8 1.365(8) . ?
C28 C29 1.517(9) . ?
C28 C30 1.534(9) . ?
C28 C31 1.564(8) . ?
C28 O5 1.445(7) . ?
C29 H29A 0.9800 . ?
C29 H29B 0.9800 . ?
C29 H29C 0.9800 . ?
C30 H30A 0.9800 . ?
C30 H30B 0.9800 . ?
C30 H30C 0.9800 . ?
C31 C32 1.523(9) . ?
C31 C33 1.501(9) . ?
C31 O6 1.445(7) . ?
C32 H32A 0.9800 . ?
C32 H32B 0.9800 . ?
C32 H32C 0.9800 . ?
C33 H33A 0.9800 . ?
C33 H33B 0.9800 . ?
C33 H33C 0.9800 . ?
C34 N5 1.506(7) . ?
C34 N6 1.508(7) . ?
C35 C36 1.510(9) . ?
C35 C37 1.507(9) . ?
C35 C38 1.566(9) . ?
C35 O7 1.451(7) . ?
C36 H36A 0.9800 . ?
C36 H36B 0.9800 . ?
C36 H36C 0.9800 . ?
C37 H37A 0.9800 . ?
C37 H37B 0.9800 . ?
C37 H37C 0.9800 . ?
C38 C39 1.515(10) . ?
C38 C40 1.507(9) . ?
C38 O8 1.473(7) . ?
C39 H39A 0.9800 . ?
C39 H39B 0.9800 . ?
C39 H39C 0.9800 . ?
C40 H40A 0.9800 . ?
C40 H40B 0.9800 . ?
C40 H40C 0.9800 . ?
C41 H41 0.9500 . ?
C41 C42 1.367(9) . ?
C41 N4 1.348(8) . ?
C42 H42 0.9500 . ?
C42 C43 1.389(9) . ?
C43 H43 0.9500 . ?
C43 C44 1.383(9) . ?
C44 H44 0.9500 . ?
C44 C45 1.407(8) . ?
C45 N4 1.341(8) . ?
C45 N5 1.377(8) . ?
C46 C47 1.414(8) . ?
C46 C51 1.371(9) . ?
C46 N5 1.443(7) . ?
C47 C48 1.392(8) . ?
C47 N6 1.368(8) . ?
C48 H48 0.9500 . ?
C48 C49 1.399(9) . ?
C49 H49 0.9500 . ?
C49 C50 1.379(10) . ?
C50 H50 0.9500 . ?
C50 C51 1.394(9) . ?
C51 H51 0.9500 . ?
C52 H52A 0.9900 . ?
C52 H52B 0.9900 . ?
C52 C53 1.518(10) . ?
C52 N6 1.457(8) . ?
C53 H53A 0.9900 . ?
C53 H53B 0.9900 . ?
C53 C54 1.496(11) . ?
C54 H54A 0.9800 . ?
C54 H54B 0.9800 . ?
C54 H54C 0.9800 . ?

loop_
_twin_individual_id
_twin_individual_mass_fraction_refined
1 0.5332(19)
2 0.4668(19)
